data_4101356
loop_
_publ_author_name
'Grote, Zacharias'
'Bonazzi, Simone'
'Scopelliti, Rosario'
'Severin, Kay'

_publ_section_title
;
 Bridged dihydroxypyridine ligands for the synthesis of expanded
 helicates.
;
_journal_issue 32
_journal_name_full 'Journal of the American Chemical Society'
_journal_page_first 10382
_journal_page_last 10383
_journal_paper_doi 10.1021/ja0637806
_journal_volume 128
_journal_year 2006
_chemical_formula_moiety 'C90 H96 N12 O12 Ru6, 14(H2 O)'
_chemical_formula_sum 'C90 H124 N12 O26 Ru6'
_chemical_formula_weight 2396.43
_chemical_name_systematic
; 
 ? 
;
_space_group_IT_number 33
_symmetry_cell_setting orthorhombic
_symmetry_space_group_name_Hall 'P 2c -2n'
_symmetry_space_group_name_H-M 'P n a 21'
_atom_sites_solution_hydrogens geom
_atom_sites_solution_primary direct
_atom_sites_solution_secondary difmap
_audit_creation_method SHELXL-97
_cell_angle_alpha 90.00
_cell_angle_beta 90.00
_cell_angle_gamma 90.00
_cell_formula_units_Z 4
_cell_length_a 21.3799(7)
_cell_length_b 24.3158(14)
_cell_length_c 18.4091(10)
_cell_measurement_reflns_used 8581
_cell_measurement_temperature 140(2)
_cell_measurement_theta_max 22.24505
_cell_measurement_theta_min 2.18735
_cell_volume 9570.3(8)
_computing_cell_refinement 'Oxford Diffraction, CrysAlis RED'
_computing_data_collection 'Oxford Diffraction, CrysAlis CCD'
_computing_data_reduction 'Oxford Diffraction, CrysAlis RED'
_computing_molecular_graphics 'Bruker SHELXTL'
_computing_publication_material 'Bruker SHELXTL'
_computing_structure_refinement 'SHELXL-97 (Sheldrick, 1997)'
_computing_structure_solution 'SHELXS-97 (Sheldrick, 1990)'
_diffrn_ambient_temperature 140(2)
_diffrn_measured_fraction_theta_full 0.952
_diffrn_measured_fraction_theta_max 0.952
_diffrn_measurement_device_type 'Oxford Diffraction KM4/Sapphire CCD'
_diffrn_measurement_method 'phi and omega scans'
_diffrn_radiation_monochromator graphite
_diffrn_radiation_source 'fine-focus sealed tube'
_diffrn_radiation_type MoK\a
_diffrn_radiation_wavelength 0.71073
_diffrn_reflns_av_R_equivalents 0.0778
_diffrn_reflns_av_sigmaI/netI 0.1474
_diffrn_reflns_limit_h_max 22
_diffrn_reflns_limit_h_min -22
_diffrn_reflns_limit_k_max 28
_diffrn_reflns_limit_k_min -28
_diffrn_reflns_limit_l_max 21
_diffrn_reflns_limit_l_min -21
_diffrn_reflns_number 57579
_diffrn_reflns_theta_full 25.03
_diffrn_reflns_theta_max 25.03
_diffrn_reflns_theta_min 2.91
_exptl_absorpt_coefficient_mu 1.004
_exptl_absorpt_correction_type none
_exptl_crystal_colour orange
_exptl_crystal_density_diffrn 1.663
_exptl_crystal_density_method 'not measured'
_exptl_crystal_description prismatic
_exptl_crystal_F_000 4880
_exptl_crystal_size_max 0.24
_exptl_crystal_size_mid 0.21
_exptl_crystal_size_min 0.18
_refine_diff_density_max 1.116
_refine_diff_density_min -0.981
_refine_diff_density_rms 0.114
_refine_ls_abs_structure_details 'Flack H D (1983), Acta Cryst. A39, 876-881'
_refine_ls_abs_structure_Flack 0.47(3)
_refine_ls_extinction_method none
_refine_ls_goodness_of_fit_ref 0.794
_refine_ls_hydrogen_treatment riding
_refine_ls_matrix_type full
_refine_ls_number_parameters 1208
_refine_ls_number_reflns 16075
_refine_ls_number_restraints 697
_refine_ls_restrained_S_all 0.788
_refine_ls_R_factor_all 0.0699
_refine_ls_R_factor_gt 0.0416
_refine_ls_shift/su_max 0.001
_refine_ls_shift/su_mean 0.000
_refine_ls_structure_factor_coef Fsqd
_refine_ls_weighting_details 'calc w=1/[\s^2^(Fo^2^)+(0.0177P)^2^+0.0000P] where P=(Fo^2^+2Fc^2^)/3'
_refine_ls_weighting_scheme calc
_refine_ls_wR_factor_gt 0.0683
_refine_ls_wR_factor_ref 0.0744
_reflns_number_gt 10091
_reflns_number_total 16075
_reflns_threshold_expression >2sigma(I)
_cod_data_source_file ja0637806si20060530_110504.cif
_cod_data_source_block complex_4
_cod_depositor_comments
;
The following automatic conversions were performed:
'_symmetry_cell_setting' value 'Orthorhombic' changed to 'orthorhombic'
according to '/home/saulius/struct/CIF-dictionaries/cif_core.dic'
dictionary named 'cif_core.dic' version 2.4.1 from 2010-06-29.

Automatic conversion script
Id: cif_fix_enum 1527 2010-12-29 10:47:43Z saulius 
;
_cod_original_sg_symbol_H-M Pna2(1)
_cod_database_code 4101356

loop_
_symmetry_equiv_pos_as_xyz
'x, y, z'
'-x, -y, z+1/2'
'x+1/2, -y+1/2, z'
'-x+1/2, y+1/2, z+1/2'

loop_
_atom_site_label
_atom_site_type_symbol
_atom_site_fract_x
_atom_site_fract_y
_atom_site_fract_z
_atom_site_U_iso_or_equiv
_atom_site_adp_type
_atom_site_occupancy
_atom_site_symmetry_multiplicity
_atom_site_calc_flag
_atom_site_refinement_flags
Ru1 Ru -0.06629(3) -0.06938(3) 0.08244(4) 0.01684(16) Uani 1 1 d U
Ru2 Ru 0.11905(3) 0.01571(3) -0.07780(4) 0.01788(16) Uani 1 1 d U
Ru3 Ru 0.08440(3) -0.20037(3) -0.07393(4) 0.01844(16) Uani 1 1 d U
Ru4 Ru 0.56736(3) -0.09516(3) 0.47171(4) 0.02146(18) Uani 1 1 d U
Ru5 Ru 0.41111(4) -0.22203(3) 0.61354(4) 0.0282(2) Uani 1 1 d U
Ru6 Ru 0.39464(3) -0.01057(3) 0.64510(4) 0.02347(19) Uani 1 1 d U
O1 O 0.0431(2) -0.0101(2) -0.0153(3) 0.0149(12) Uani 1 1 d U
O2 O 0.1418(2) 0.0508(2) 0.0182(3) 0.0186(13) Uani 1 1 d U
O3 O 0.4658(2) -0.0364(2) 0.5770(3) 0.0229(13) Uani 1 1 d U
O4 O 0.3778(2) 0.0367(2) 0.5542(3) 0.0179(13) Uani 1 1 d U
O5 O 0.1033(2) -0.11688(19) -0.0794(3) 0.0177(12) Uani 1 1 d U
O6 O 0.1769(2) -0.1989(2) -0.0418(3) 0.0191(13) Uani 1 1 d U
O7 O 0.5126(2) -0.1533(2) 0.5225(3) 0.0238(14) Uani 1 1 d U
O8 O 0.5364(2) -0.1403(2) 0.3827(3) 0.0162(13) Uani 1 1 d U
O9 O -0.0114(2) -0.1247(2) 0.0238(3) 0.0200(14) Uani 1 1 d U
O10 O -0.0370(2) -0.1204(2) 0.1645(3) 0.0162(13) Uani 1 1 d U
O11 O 0.4002(3) -0.1396(2) 0.6271(3) 0.0240(14) Uani 1 1 d U
O12 O 0.3180(2) -0.2149(2) 0.5836(3) 0.0236(14) Uani 1 1 d U
N1 N 0.0198(3) -0.0272(3) 0.1054(4) 0.0180(15) Uani 1 1 d U
N2 N 0.2082(3) 0.0655(3) 0.2340(3) 0.0172(17) Uani 1 1 d U
N3 N 0.3086(3) 0.0608(3) 0.3382(3) 0.0161(16) Uani 1 1 d U
N4 N 0.4821(3) -0.0501(3) 0.4545(4) 0.0189(16) Uani 1 1 d U
N5 N 0.1711(3) -0.0509(3) -0.0333(3) 0.0160(14) Uani 1 1 d U
N6 N 0.3369(3) -0.1724(2) 0.0927(4) 0.0175(16) Uani 1 1 d U
N7 N 0.4103(3) -0.2019(3) 0.2214(3) 0.0156(16) Uani 1 1 d U
N8 N 0.4245(3) -0.2065(3) 0.5022(4) 0.0189(15) Uani 1 1 d U
N9 N 0.0668(3) -0.1887(3) 0.0411(4) 0.0170(15) Uani 1 1 d U
N10 N 0.0868(3) -0.1900(2) 0.3209(3) 0.0118(15) Uani 1 1 d U
N11 N 0.1635(3) -0.1710(3) 0.4503(3) 0.0176(17) Uani 1 1 d U
N12 N 0.3373(3) -0.0686(3) 0.5893(4) 0.0216(16) Uani 1 1 d U
C1 C 0.0576(4) -0.0051(3) 0.0545(4) 0.020(2) Uani 1 1 d U
C2 C 0.1097(4) 0.0270(3) 0.0736(4) 0.0171(18) Uani 1 1 d U
C3 C 0.1277(4) 0.0323(3) 0.1442(4) 0.0175(19) Uani 1 1 d U
C4 C 0.0875(4) 0.0085(3) 0.1970(4) 0.018(2) Uani 1 1 d U
H4 H 0.0972 0.0119 0.2472 0.022 Uiso 1 1 calc R
C5 C 0.0364(4) -0.0185(3) 0.1766(4) 0.020(2) Uani 1 1 d U
H5 H 0.0097 -0.0326 0.2134 0.024 Uiso 1 1 calc R
C6 C 0.1866(4) 0.0629(3) 0.1588(4) 0.021(2) Uani 1 1 d U
H6A H 0.2202 0.0461 0.1293 0.025 Uiso 1 1 calc R
H6B H 0.1810 0.1011 0.1412 0.025 Uiso 1 1 calc R
C7 C 0.2573(4) 0.1080(3) 0.2391(4) 0.025(2) Uani 1 1 d U
H7A H 0.2404 0.1437 0.2223 0.030 Uiso 1 1 calc R
H7B H 0.2928 0.0980 0.2073 0.030 Uiso 1 1 calc R
C8 C 0.2801(4) 0.1135(3) 0.3171(4) 0.023(2) Uani 1 1 d U
H8A H 0.3112 0.1435 0.3208 0.027 Uiso 1 1 calc R
H8B H 0.2445 0.1223 0.3496 0.027 Uiso 1 1 calc R
C9 C 0.2628(4) 0.0165(3) 0.3322(4) 0.019(2) Uani 1 1 d U
H9A H 0.2280 0.0232 0.3664 0.023 Uiso 1 1 calc R
H9B H 0.2828 -0.0189 0.3456 0.023 Uiso 1 1 calc R
C10 C 0.2376(4) 0.0126(3) 0.2560(4) 0.021(2) Uani 1 1 d U
H10A H 0.2720 0.0036 0.2221 0.025 Uiso 1 1 calc R
H10B H 0.2062 -0.0173 0.2534 0.025 Uiso 1 1 calc R
C11 C 0.3349(4) 0.0637(3) 0.4116(4) 0.024(2) Uani 1 1 d U
H11A H 0.3009 0.0585 0.4474 0.029 Uiso 1 1 calc R
H11B H 0.3528 0.1009 0.4194 0.029 Uiso 1 1 calc R
C12 C 0.3840(3) 0.0224(3) 0.4250(5) 0.0181(17) Uani 1 1 d U
C13 C 0.4152(4) -0.0046(3) 0.3698(4) 0.022(2) Uani 1 1 d U
H13 H 0.4027 0.0015 0.3210 0.026 Uiso 1 1 calc R
C14 C 0.4644(4) -0.0405(3) 0.3837(5) 0.021(2) Uani 1 1 d U
H14 H 0.4855 -0.0582 0.3448 0.026 Uiso 1 1 calc R
C15 C 0.4518(4) -0.0276(3) 0.5096(5) 0.022(2) Uani 1 1 d U
C16 C 0.4015(4) 0.0121(3) 0.4947(4) 0.0146(17) Uani 1 1 d U
C17 C 0.1547(4) -0.1044(4) -0.0432(5) 0.0193(19) Uani 1 1 d U
C18 C 0.1937(4) -0.1470(3) -0.0206(5) 0.0166(18) Uani 1 1 d U
C19 C 0.2468(4) -0.1370(3) 0.0200(4) 0.0164(19) Uani 1 1 d U
C20 C 0.2624(4) -0.0820(3) 0.0311(5) 0.022(2) Uani 1 1 d U
H20 H 0.2986 -0.0728 0.0584 0.026 Uiso 1 1 calc R
C21 C 0.2257(4) -0.0410(4) 0.0027(4) 0.022(2) Uani 1 1 d U
H21 H 0.2389 -0.0040 0.0085 0.026 Uiso 1 1 calc R
C22 C 0.2879(4) -0.1854(3) 0.0425(4) 0.021(2) Uani 1 1 d U
H22A H 0.2608 -0.2139 0.0646 0.026 Uiso 1 1 calc R
H22B H 0.3069 -0.2014 -0.0017 0.026 Uiso 1 1 calc R
C23 C 0.3821(4) -0.2195(3) 0.0940(4) 0.020(2) Uani 1 1 d U
H23A H 0.3996 -0.2251 0.0448 0.024 Uiso 1 1 calc R
H23B H 0.3600 -0.2535 0.1085 0.024 Uiso 1 1 calc R
C24 C 0.4341(4) -0.2080(3) 0.1466(4) 0.0184(19) Uani 1 1 d U
H24A H 0.4647 -0.2385 0.1451 0.022 Uiso 1 1 calc R
H24B H 0.4560 -0.1738 0.1321 0.022 Uiso 1 1 calc R
C25 C 0.3652(4) -0.1549(3) 0.2200(4) 0.017(2) Uani 1 1 d U
H25A H 0.3874 -0.1209 0.2054 0.021 Uiso 1 1 calc R
H25B H 0.3478 -0.1492 0.2692 0.021 Uiso 1 1 calc R
C26 C 0.3121(4) -0.1664(3) 0.1668(4) 0.022(2) Uani 1 1 d U
H26A H 0.2900 -0.2005 0.1811 0.026 Uiso 1 1 calc R
H26B H 0.2816 -0.1357 0.1681 0.026 Uiso 1 1 calc R
C27 C 0.4632(4) -0.1877(3) 0.2710(4) 0.023(2) Uani 1 1 d U
H27A H 0.4765 -0.1494 0.2613 0.028 Uiso 1 1 calc R
H27B H 0.4991 -0.2121 0.2600 0.028 Uiso 1 1 calc R
C28 C 0.4468(4) -0.1932(3) 0.3506(4) 0.0162(19) Uani 1 1 d U
C29 C 0.3966(4) -0.2232(3) 0.3783(5) 0.019(2) Uani 1 1 d U
H29 H 0.3671 -0.2392 0.3460 0.023 Uiso 1 1 calc R
C30 C 0.3895(4) -0.2298(3) 0.4516(5) 0.024(2) Uani 1 1 d U
H30 H 0.3565 -0.2530 0.4676 0.029 Uiso 1 1 calc R
C31 C 0.4741(4) -0.1759(3) 0.4770(5) 0.0171(18) Uani 1 1 d U
C32 C 0.4867(4) -0.1689(3) 0.4013(5) 0.0181(19) Uani 1 1 d U
C33 C 0.0232(4) -0.1550(3) 0.0678(4) 0.0155(19) Uani 1 1 d U
C34 C 0.0135(4) -0.1511(3) 0.1445(5) 0.0157(18) Uani 1 1 d U
C35 C 0.0510(4) -0.1779(3) 0.1903(4) 0.0135(19) Uani 1 1 d U
C36 C 0.0961(4) -0.2127(3) 0.1632(4) 0.020(2) Uani 1 1 d U
H36 H 0.1222 -0.2333 0.1950 0.025 Uiso 1 1 calc R
C37 C 0.1027(4) -0.2170(3) 0.0887(4) 0.0171(19) Uani 1 1 d U
H37 H 0.1338 -0.2411 0.0700 0.020 Uiso 1 1 calc R
C38 C 0.0384(4) -0.1711(3) 0.2718(4) 0.0168(19) Uani 1 1 d U
H38A H 0.0308 -0.1316 0.2815 0.020 Uiso 1 1 calc R
H38B H -0.0007 -0.1911 0.2836 0.020 Uiso 1 1 calc R
C39 C 0.0609(4) -0.1907(3) 0.3937(4) 0.019(2) Uani 1 1 d U
H39A H 0.0252 -0.2166 0.3954 0.023 Uiso 1 1 calc R
H39B H 0.0450 -0.1536 0.4059 0.023 Uiso 1 1 calc R
C40 C 0.1097(4) -0.2080(3) 0.4502(4) 0.0176(19) Uani 1 1 d U
H40A H 0.0903 -0.2080 0.4990 0.021 Uiso 1 1 calc R
H40B H 0.1240 -0.2458 0.4395 0.021 Uiso 1 1 calc R
C41 C 0.1904(4) -0.1694(3) 0.3765(5) 0.022(2) Uani 1 1 d U
H41A H 0.2070 -0.2062 0.3640 0.027 Uiso 1 1 calc R
H41B H 0.2257 -0.1430 0.3756 0.027 Uiso 1 1 calc R
C42 C 0.1415(4) -0.1523(3) 0.3201(4) 0.021(2) Uani 1 1 d U
H42A H 0.1272 -0.1144 0.3305 0.025 Uiso 1 1 calc R
H42B H 0.1607 -0.1525 0.2712 0.025 Uiso 1 1 calc R
C43 C 0.2085(4) -0.1891(3) 0.5044(5) 0.023(2) Uani 1 1 d U
H43A H 0.2328 -0.2202 0.4842 0.028 Uiso 1 1 calc R
H43B H 0.1854 -0.2030 0.5473 0.028 Uiso 1 1 calc R
C44 C 0.2530(4) -0.1460(4) 0.5289(5) 0.020(2) Uani 1 1 d U
C45 C 0.2434(4) -0.0885(3) 0.5216(5) 0.023(2) Uani 1 1 d U
H45 H 0.2077 -0.0754 0.4963 0.028 Uiso 1 1 calc R
C46 C 0.2848(4) -0.0519(4) 0.5503(4) 0.023(2) Uani 1 1 d U
H46 H 0.2775 -0.0137 0.5435 0.028 Uiso 1 1 calc R
C47 C 0.3496(4) -0.1224(4) 0.5939(4) 0.0205(19) Uani 1 1 d U
C48 C 0.3052(4) -0.1625(3) 0.5674(4) 0.0158(19) Uani 1 1 d U
C49 C -0.1088(4) 0.0114(3) 0.0629(5) 0.0242(19) Uani 1 1 d U
C50 C -0.1310(4) -0.0095(4) 0.1290(4) 0.0278(19) Uani 1 1 d U
H50 H -0.1294 0.0124 0.1716 0.033 Uiso 1 1 calc R
C51 C -0.1561(4) -0.0638(4) 0.1321(5) 0.027(2) Uani 1 1 d U
H51 H -0.1688 -0.0782 0.1778 0.033 Uiso 1 1 calc R
C52 C -0.1627(4) -0.0961(4) 0.0709(5) 0.030(2) Uani 1 1 d U
H52 H -0.1810 -0.1316 0.0738 0.036 Uiso 1 1 calc R
C53 C -0.1414(4) -0.0749(4) 0.0037(5) 0.027(2) Uani 1 1 d U
H53 H -0.1454 -0.0968 -0.0388 0.032 Uiso 1 1 calc R
C54 C -0.1143(4) -0.0219(3) -0.0018(5) 0.0254(18) Uani 1 1 d U
H54 H -0.1000 -0.0085 -0.0473 0.031 Uiso 1 1 calc R
C55 C -0.0789(4) 0.0664(3) 0.0588(5) 0.042(3) Uani 1 1 d U
H55A H -0.1101 0.0939 0.0449 0.062 Uiso 1 1 calc R
H55B H -0.0453 0.0657 0.0225 0.062 Uiso 1 1 calc R
H55C H -0.0613 0.0760 0.1063 0.062 Uiso 1 1 calc R
C56 C 0.1534(4) 0.0883(4) -0.1332(4) 0.0249(18) Uani 1 1 d U
C57 C 0.0879(4) 0.0859(4) -0.1391(4) 0.0220(18) Uani 1 1 d U
H57 H 0.0641 0.1175 -0.1264 0.026 Uiso 1 1 calc R
C58 C 0.0566(4) 0.0392(4) -0.1626(5) 0.028(2) Uani 1 1 d U
H58 H 0.0122 0.0381 -0.1618 0.034 Uiso 1 1 calc R
C59 C 0.0904(4) -0.0066(4) -0.1874(4) 0.037(2) Uani 1 1 d U
H59 H 0.0692 -0.0373 -0.2077 0.044 Uiso 1 1 calc R
C60 C 0.1543(5) -0.0065(4) -0.1823(5) 0.035(2) Uani 1 1 d U
H60 H 0.1769 -0.0387 -0.1953 0.042 Uiso 1 1 calc R
C61 C 0.1874(4) 0.0404(4) -0.1581(4) 0.027(2) Uani 1 1 d U
H61 H 0.2318 0.0405 -0.1581 0.032 Uiso 1 1 calc R
C62 C 0.1858(4) 0.1359(3) -0.0984(5) 0.040(3) Uani 1 1 d U
H62A H 0.2010 0.1251 -0.0503 0.060 Uiso 1 1 calc R
H62B H 0.1563 0.1666 -0.0934 0.060 Uiso 1 1 calc R
H62C H 0.2212 0.1474 -0.1286 0.060 Uiso 1 1 calc R
C63 C 0.0624(6) -0.2032(5) -0.1890(5) 0.050(3) Uani 1 1 d U
C64 C 0.0046(5) -0.1998(4) -0.1467(5) 0.034(2) Uani 1 1 d U
H64 H -0.0254 -0.1720 -0.1564 0.041 Uiso 1 1 calc R
C65 C -0.0051(4) -0.2369(4) -0.0936(5) 0.037(2) Uani 1 1 d U
H65 H -0.0431 -0.2344 -0.0671 0.045 Uiso 1 1 calc R
C66 C 0.0356(5) -0.2782(4) -0.0747(6) 0.046(2) Uani 1 1 d U
H66 H 0.0274 -0.3027 -0.0356 0.055 Uiso 1 1 calc R
C67 C 0.0877(6) -0.2819(4) -0.1150(7) 0.060(3) Uani 1 1 d U
H67 H 0.1160 -0.3110 -0.1045 0.072 Uiso 1 1 calc R
C68 C 0.1035(5) -0.2452(5) -0.1722(6) 0.056(3) Uani 1 1 d U
H68 H 0.1414 -0.2494 -0.1985 0.067 Uiso 1 1 calc R
C69 C 0.0774(8) -0.1597(5) -0.2469(6) 0.166(8) Uani 1 1 d U
H69A H 0.1048 -0.1316 -0.2261 0.249 Uiso 1 1 calc R
H69B H 0.0384 -0.1425 -0.2635 0.249 Uiso 1 1 calc R
H69C H 0.0984 -0.1773 -0.2882 0.249 Uiso 1 1 calc R
C70 C 0.6469(4) -0.1159(4) 0.5414(6) 0.033(2) Uani 1 1 d U
C71 C 0.6645(4) -0.1189(4) 0.4674(6) 0.038(2) Uani 1 1 d U
H71 H 0.6843 -0.1513 0.4501 0.045 Uiso 1 1 calc R
C72 C 0.6539(4) -0.0760(4) 0.4195(6) 0.036(2) Uani 1 1 d U
H72 H 0.6643 -0.0804 0.3697 0.043 Uiso 1 1 calc R
C73 C 0.6285(4) -0.0270(4) 0.4432(6) 0.041(2) Uani 1 1 d U
H73 H 0.6227 0.0031 0.4110 0.049 Uiso 1 1 calc R
C74 C 0.6113(4) -0.0234(4) 0.5173(5) 0.033(2) Uani 1 1 d U
H74 H 0.5937 0.0098 0.5352 0.040 Uiso 1 1 calc R
C75 C 0.6198(4) -0.0676(4) 0.5647(5) 0.032(2) Uani 1 1 d U
H75 H 0.6066 -0.0643 0.6138 0.038 Uiso 1 1 calc R
C76 C 0.6544(5) -0.1683(4) 0.5909(6) 0.064(3) Uani 1 1 d U
H76A H 0.6272 -0.1648 0.6335 0.096 Uiso 1 1 calc R
H76B H 0.6980 -0.1714 0.6068 0.096 Uiso 1 1 calc R
H76C H 0.6427 -0.2011 0.5633 0.096 Uiso 1 1 calc R
C77 C 0.4495(6) -0.3028(4) 0.6090(6) 0.054(2) Uani 1 1 d U
C78 C 0.4992(4) -0.2591(4) 0.6233(5) 0.041(2) Uani 1 1 d U
H78 H 0.5344 -0.2561 0.5922 0.049 Uiso 1 1 calc R
C79 C 0.4924(4) -0.2224(4) 0.6841(5) 0.030(2) Uani 1 1 d U
H79 H 0.5219 -0.1943 0.6948 0.036 Uiso 1 1 calc R
C80 C 0.4390(5) -0.2314(5) 0.7261(5) 0.048(3) Uani 1 1 d U
H80 H 0.4345 -0.2092 0.7683 0.058 Uiso 1 1 calc R
C81 C 0.3959(6) -0.2658(6) 0.7139(7) 0.072(3) Uani 1 1 d U
H81 H 0.3603 -0.2669 0.7447 0.086 Uiso 1 1 calc R
C82 C 0.3999(6) -0.3008(4) 0.6581(8) 0.070(3) Uani 1 1 d U
H82 H 0.3665 -0.3261 0.6514 0.084 Uiso 1 1 calc R
C83 C 0.4468(8) -0.3397(6) 0.5464(9) 0.193(8) Uani 1 1 d U
H83A H 0.4085 -0.3617 0.5487 0.289 Uiso 1 1 calc R
H83B H 0.4833 -0.3641 0.5470 0.289 Uiso 1 1 calc R
H83C H 0.4470 -0.3179 0.5016 0.289 Uiso 1 1 calc R
C84 C 0.4497(5) -0.0295(4) 0.7386(5) 0.047(3) Uani 1 1 d U
C85 C 0.4560(5) 0.0258(4) 0.7238(5) 0.044(2) Uani 1 1 d U
H85 H 0.4965 0.0415 0.7194 0.052 Uiso 1 1 calc R
C86 C 0.4043(5) 0.0582(4) 0.7153(5) 0.040(2) Uani 1 1 d U
H86 H 0.4085 0.0958 0.7026 0.047 Uiso 1 1 calc R
C87 C 0.3437(5) 0.0347(4) 0.7260(5) 0.042(2) Uani 1 1 d U
H87 H 0.3079 0.0577 0.7229 0.051 Uiso 1 1 calc R
C88 C 0.3356(6) -0.0216(5) 0.7409(5) 0.053(3) Uani 1 1 d U
H88 H 0.2957 -0.0383 0.7457 0.064 Uiso 1 1 calc R
C89 C 0.3913(6) -0.0505(4) 0.7480(5) 0.052(2) Uani 1 1 d U
H89 H 0.3883 -0.0883 0.7606 0.062 Uiso 1 1 calc R
C90 C 0.4968(6) -0.0704(6) 0.7373(8) 0.137(6) Uani 1 1 d U
H90A H 0.4929 -0.0938 0.7804 0.206 Uiso 1 1 calc R
H90B H 0.5380 -0.0528 0.7370 0.206 Uiso 1 1 calc R
H90C H 0.4920 -0.0930 0.6935 0.206 Uiso 1 1 calc R
O13 O -0.1345(3) -0.1823(2) 0.2307(3) 0.0262(15) Uani 1 1 d .
O14 O 0.6332(2) -0.1930(2) 0.3084(3) 0.0247(15) Uani 1 1 d .
O15 O 0.1201(2) 0.1194(2) 0.3226(3) 0.0304(15) Uani 1 1 d .
O16 O 0.2282(2) -0.3024(2) -0.0349(3) 0.0285(15) Uani 1 1 d .
O17 O 0.3191(2) 0.1405(2) 0.5814(3) 0.0359(16) Uani 1 1 d .
O18 O -0.0188(3) -0.0717(2) -0.1142(3) 0.0356(17) Uani 1 1 d .
O19 O 0.2654(3) 0.1560(2) 0.7197(3) 0.0429(18) Uani 1 1 d .
O20 O 0.2365(3) -0.2484(3) -0.3047(3) 0.0480(19) Uani 1 1 d .
O21 O 0.3452(2) -0.2874(2) -0.0953(3) 0.0359(17) Uani 1 1 d .
O22 O 0.4201(3) -0.1155(2) -0.0058(3) 0.0477(19) Uani 1 1 d .
O23 O 0.3707(3) -0.1747(3) 0.8699(3) 0.069(2) Uani 1 1 d .
O24 O 0.4570(3) 0.1263(3) 0.5609(4) 0.056(2) Uani 1 1 d .
O25 O 0.2504(4) -0.1812(3) -0.1763(4) 0.085(3) Uani 1 1 d .
O26 O 0.2112(5) -0.1018(4) -0.2884(6) 0.165(5) Uani 1 1 d .

loop_
_atom_site_aniso_label
_atom_site_aniso_U_11
_atom_site_aniso_U_22
_atom_site_aniso_U_33
_atom_site_aniso_U_23
_atom_site_aniso_U_13
_atom_site_aniso_U_12
Ru1 0.0140(4) 0.0234(4) 0.0131(4) 0.0023(3) -0.0004(3) 0.0036(3)
Ru2 0.0171(4) 0.0260(4) 0.0106(3) 0.0043(4) -0.0009(4) 0.0023(3)
Ru3 0.0173(4) 0.0228(4) 0.0153(4) -0.0035(4) -0.0031(4) 0.0014(3)
Ru4 0.0194(4) 0.0234(4) 0.0215(4) -0.0014(4) -0.0066(4) -0.0013(3)
Ru5 0.0325(5) 0.0279(4) 0.0244(4) 0.0132(4) -0.0140(4) -0.0097(4)
Ru6 0.0336(5) 0.0239(4) 0.0128(4) -0.0019(4) -0.0035(4) -0.0064(4)
O1 0.019(3) 0.022(3) 0.004(3) 0.003(2) -0.003(2) 0.004(2)
O2 0.014(3) 0.028(3) 0.013(3) 0.005(2) 0.003(2) 0.002(3)
O3 0.026(3) 0.029(4) 0.013(3) 0.002(3) -0.006(3) 0.000(3)
O4 0.022(3) 0.020(3) 0.012(3) -0.003(2) 0.002(2) -0.001(2)
O5 0.008(3) 0.033(3) 0.012(3) -0.005(3) -0.003(3) 0.000(2)
O6 0.011(3) 0.028(3) 0.018(3) 0.001(3) -0.005(2) 0.005(2)
O7 0.022(3) 0.023(3) 0.026(3) 0.001(3) -0.014(3) -0.007(2)
O8 0.008(3) 0.022(3) 0.019(3) -0.002(3) -0.006(2) 0.001(2)
O9 0.011(3) 0.035(4) 0.013(3) 0.006(3) -0.003(2) 0.009(2)
O10 0.016(3) 0.021(3) 0.012(3) -0.001(2) 0.000(2) -0.001(2)
O11 0.025(3) 0.026(3) 0.021(4) 0.007(3) -0.008(3) -0.005(3)
O12 0.018(3) 0.032(3) 0.020(3) 0.011(3) -0.008(3) -0.003(3)
N1 0.012(3) 0.028(4) 0.015(4) 0.002(3) -0.003(3) 0.008(3)
N2 0.020(4) 0.021(4) 0.011(4) 0.006(3) -0.009(3) -0.004(3)
N3 0.015(4) 0.023(4) 0.010(4) 0.000(3) -0.003(3) 0.002(3)
N4 0.010(3) 0.024(4) 0.022(4) 0.001(3) -0.003(3) -0.003(3)
N5 0.013(4) 0.030(3) 0.005(3) -0.001(3) -0.001(3) -0.004(3)
N6 0.008(4) 0.021(4) 0.023(4) -0.005(3) -0.007(3) 0.011(3)
N7 0.011(3) 0.027(3) 0.009(3) 0.004(3) -0.004(3) 0.005(3)
N8 0.012(4) 0.019(4) 0.025(3) -0.004(3) -0.015(3) 0.003(3)
N9 0.014(4) 0.015(4) 0.022(3) 0.002(3) -0.003(3) 0.003(3)
N10 0.010(4) 0.019(4) 0.007(3) 0.005(3) -0.004(3) -0.009(3)
N11 0.017(4) 0.024(4) 0.011(4) 0.004(3) -0.006(3) -0.005(3)
N12 0.021(4) 0.028(4) 0.016(4) 0.000(3) 0.001(3) 0.002(3)
C1 0.019(5) 0.033(6) 0.008(4) -0.001(4) -0.004(3) 0.001(4)
C2 0.022(5) 0.016(5) 0.013(4) 0.001(4) -0.001(4) 0.003(4)
C3 0.011(4) 0.034(5) 0.007(4) 0.001(4) -0.004(4) -0.006(4)
C4 0.014(5) 0.025(5) 0.016(4) -0.005(4) 0.001(4) -0.005(4)
C5 0.022(5) 0.030(6) 0.007(4) 0.003(4) 0.008(4) -0.006(4)
C6 0.025(5) 0.019(5) 0.018(5) 0.005(4) -0.003(4) -0.001(4)
C7 0.031(6) 0.031(5) 0.014(4) 0.009(4) -0.004(4) -0.004(4)
C8 0.025(5) 0.027(5) 0.017(5) -0.004(4) -0.005(4) -0.007(4)
C9 0.023(5) 0.020(5) 0.015(5) 0.003(4) -0.014(4) 0.003(4)
C10 0.017(5) 0.026(5) 0.020(5) -0.005(4) -0.008(4) 0.006(4)
C11 0.030(4) 0.025(4) 0.018(4) -0.009(3) -0.009(3) -0.001(3)
C12 0.003(4) 0.027(5) 0.024(4) -0.007(4) -0.006(4) 0.001(3)
C13 0.024(6) 0.032(6) 0.009(4) 0.009(4) -0.007(4) -0.001(4)
C14 0.020(5) 0.027(6) 0.016(4) -0.002(4) -0.003(4) -0.003(4)
C15 0.017(5) 0.025(5) 0.023(4) -0.005(4) -0.006(4) -0.006(3)
C16 0.004(4) 0.019(5) 0.020(4) -0.001(4) 0.005(3) -0.004(3)
C17 0.017(5) 0.029(4) 0.011(5) -0.006(4) 0.005(4) 0.000(4)
C18 0.011(3) 0.024(3) 0.015(4) 0.004(3) 0.006(3) -0.001(3)
C19 0.010(5) 0.031(5) 0.008(5) 0.005(4) 0.003(3) -0.001(4)
C20 0.007(5) 0.038(5) 0.021(5) 0.005(4) 0.001(4) 0.001(4)
C21 0.014(5) 0.032(5) 0.021(5) -0.004(4) -0.002(4) 0.002(4)
C22 0.017(5) 0.031(5) 0.017(5) -0.005(4) -0.008(4) -0.001(4)
C23 0.029(5) 0.021(5) 0.011(5) -0.011(4) -0.007(4) 0.012(4)
C24 0.013(5) 0.031(5) 0.011(4) 0.006(4) 0.001(4) 0.012(4)
C25 0.010(5) 0.031(5) 0.011(4) 0.009(4) 0.005(3) 0.004(4)
C26 0.014(5) 0.037(6) 0.015(5) -0.005(4) -0.004(4) 0.014(4)
C27 0.027(5) 0.028(6) 0.015(4) 0.009(4) -0.015(4) 0.005(4)
C28 0.016(5) 0.019(5) 0.013(4) -0.003(4) -0.011(4) 0.003(4)
C29 0.018(5) 0.016(5) 0.024(4) -0.004(4) -0.014(4) -0.001(4)
C30 0.020(5) 0.022(5) 0.031(4) -0.005(4) -0.010(4) 0.000(4)
C31 0.014(4) 0.016(4) 0.022(3) 0.002(3) -0.015(3) 0.006(3)
C32 0.018(5) 0.009(5) 0.028(4) -0.001(4) -0.006(4) 0.002(3)
C33 0.009(5) 0.019(5) 0.019(4) 0.001(4) -0.005(3) 0.001(3)
C34 0.012(5) 0.013(5) 0.022(4) -0.001(4) 0.002(4) -0.001(3)
C35 0.010(5) 0.016(5) 0.014(4) -0.002(4) -0.004(3) -0.001(3)
C36 0.032(6) 0.012(5) 0.017(4) 0.003(4) 0.003(4) 0.003(4)
C37 0.013(5) 0.012(4) 0.026(4) 0.002(4) 0.001(4) 0.003(3)
C38 0.022(5) 0.010(4) 0.019(4) 0.001(4) 0.002(4) 0.005(4)
C39 0.011(5) 0.022(5) 0.025(4) 0.002(4) -0.003(3) -0.004(4)
C40 0.023(5) 0.026(5) 0.004(4) 0.003(4) -0.001(3) -0.001(4)
C41 0.010(5) 0.028(6) 0.028(5) 0.011(4) -0.008(4) -0.007(4)
C42 0.029(5) 0.022(5) 0.012(4) 0.005(4) 0.001(4) 0.002(4)
C43 0.022(5) 0.027(5) 0.020(5) 0.007(4) -0.003(4) 0.001(4)
C44 0.006(5) 0.037(5) 0.017(5) 0.008(4) 0.004(3) -0.006(4)
C45 0.010(5) 0.035(5) 0.025(6) 0.003(4) -0.001(4) 0.005(4)
C46 0.011(5) 0.044(6) 0.014(5) 0.003(4) 0.003(4) 0.000(4)
C47 0.019(5) 0.032(4) 0.010(5) -0.001(4) 0.006(4) -0.009(4)
C48 0.012(3) 0.021(3) 0.014(4) 0.000(3) 0.007(3) -0.005(3)
C49 0.009(5) 0.030(4) 0.033(5) 0.006(3) 0.006(4) 0.009(3)
C50 0.027(5) 0.036(4) 0.020(4) 0.000(4) 0.006(4) 0.013(4)
C51 0.014(4) 0.041(5) 0.027(5) 0.013(4) 0.003(4) 0.014(4)
C52 0.010(3) 0.043(4) 0.038(4) 0.004(3) 0.001(3) -0.001(3)
C53 0.019(5) 0.045(5) 0.017(4) 0.002(4) -0.014(3) 0.009(4)
C54 0.006(4) 0.050(5) 0.021(4) 0.011(3) 0.002(3) 0.011(4)
C55 0.025(6) 0.034(5) 0.066(8) 0.003(5) -0.005(5) 0.006(4)
C56 0.016(4) 0.039(4) 0.020(5) 0.009(3) 0.000(4) -0.005(4)
C57 0.020(4) 0.034(4) 0.012(4) 0.010(3) 0.000(4) 0.006(3)
C58 0.024(5) 0.040(5) 0.020(5) 0.008(4) -0.008(4) 0.003(4)
C59 0.048(5) 0.048(5) 0.015(4) -0.009(4) -0.007(4) 0.008(5)
C60 0.038(5) 0.058(6) 0.009(4) -0.002(4) 0.004(4) 0.004(4)
C61 0.022(4) 0.047(5) 0.011(5) 0.006(4) 0.010(3) 0.007(4)
C62 0.033(6) 0.030(5) 0.056(8) 0.009(5) -0.008(5) 0.001(4)
C63 0.076(7) 0.060(7) 0.014(4) -0.004(4) -0.014(4) -0.033(6)
C64 0.040(5) 0.020(5) 0.042(6) -0.026(4) -0.028(4) 0.010(4)
C65 0.019(4) 0.052(6) 0.041(6) -0.020(4) -0.004(4) -0.016(4)
C66 0.075(7) 0.033(5) 0.030(5) 0.001(5) -0.033(5) -0.017(4)
C67 0.065(7) 0.035(5) 0.081(8) -0.036(4) -0.038(6) 0.030(5)
C68 0.018(5) 0.086(8) 0.063(6) -0.060(5) 0.005(5) -0.015(5)
C69 0.37(2) 0.117(10) 0.014(6) 0.013(6) -0.018(9) -0.159(13)
C70 0.027(5) 0.033(5) 0.038(5) 0.001(4) -0.022(4) -0.002(4)
C71 0.006(4) 0.056(6) 0.051(5) -0.009(4) -0.007(4) 0.007(4)
C72 0.015(4) 0.062(6) 0.031(5) -0.003(4) 0.003(4) -0.010(4)
C73 0.034(5) 0.036(5) 0.053(6) 0.012(4) -0.014(5) -0.013(4)
C74 0.011(5) 0.028(4) 0.060(6) -0.016(4) -0.015(5) 0.003(4)
C75 0.031(6) 0.035(5) 0.030(4) -0.014(4) -0.013(4) -0.005(4)
C76 0.084(8) 0.038(6) 0.070(8) -0.001(5) -0.047(7) 0.006(6)
C77 0.069(4) 0.046(4) 0.046(4) 0.001(3) -0.035(4) 0.018(3)
C78 0.032(4) 0.071(7) 0.020(5) 0.034(4) 0.012(4) 0.022(4)
C79 0.018(4) 0.043(6) 0.030(5) 0.016(4) -0.011(3) 0.003(4)
C80 0.032(6) 0.088(8) 0.025(4) 0.016(5) -0.003(4) 0.034(5)
C81 0.040(7) 0.102(10) 0.074(7) 0.067(5) 0.018(6) 0.008(6)
C82 0.046(6) 0.048(6) 0.117(9) 0.051(5) -0.025(6) -0.021(5)
C83 0.267(19) 0.129(13) 0.181(15) -0.102(12) -0.092(13) 0.126(13)
C84 0.079(5) 0.044(6) 0.017(5) -0.016(5) -0.029(5) 0.030(5)
C85 0.060(5) 0.056(6) 0.015(5) -0.017(5) -0.014(4) -0.007(4)
C86 0.076(7) 0.024(4) 0.018(5) -0.012(4) 0.000(5) 0.001(4)
C87 0.054(5) 0.060(5) 0.013(5) -0.014(4) -0.003(5) 0.015(5)
C88 0.069(4) 0.065(4) 0.026(4) 0.000(4) 0.012(3) -0.006(4)
C89 0.114(7) 0.032(5) 0.009(4) -0.001(4) -0.010(6) -0.001(5)
C90 0.131(10) 0.127(12) 0.154(15) -0.024(12) -0.062(11) 0.074(10)
O13 0.022(4) 0.033(4) 0.023(4) 0.003(3) -0.001(3) 0.004(3)
O14 0.027(4) 0.028(4) 0.019(3) 0.001(3) 0.002(3) -0.006(3)
O15 0.028(4) 0.033(4) 0.030(4) -0.007(3) 0.000(3) 0.002(3)
O16 0.020(3) 0.025(3) 0.041(4) -0.010(3) -0.009(3) 0.009(3)
O17 0.036(4) 0.037(4) 0.034(4) -0.009(3) 0.005(3) 0.003(3)
O18 0.045(4) 0.048(4) 0.013(3) -0.005(3) -0.008(3) 0.004(3)
O19 0.035(4) 0.052(4) 0.042(4) -0.015(4) -0.010(3) 0.011(4)
O20 0.058(5) 0.045(4) 0.041(4) -0.002(4) -0.004(4) -0.007(4)
O21 0.029(4) 0.036(4) 0.042(5) -0.006(3) 0.002(3) -0.008(3)
O22 0.066(5) 0.029(4) 0.048(5) 0.007(3) 0.012(4) 0.000(4)
O23 0.092(6) 0.083(6) 0.032(4) 0.004(4) 0.013(4) 0.037(5)
O24 0.044(4) 0.054(5) 0.071(6) 0.002(4) 0.006(4) -0.022(4)
O25 0.088(6) 0.121(7) 0.046(5) -0.047(5) 0.019(5) -0.062(6)
O26 0.228(12) 0.109(9) 0.158(11) 0.005(8) 0.085(9) 0.033(8)

loop_
_atom_type_symbol
_atom_type_description
_atom_type_scat_dispersion_real
_atom_type_scat_dispersion_imag
_atom_type_scat_source
C C 0.0033 0.0016 'International Tables Vol C Tables 4.2.6.8 and 6.1.1.4'
H H 0.0000 0.0000 'International Tables Vol C Tables 4.2.6.8 and 6.1.1.4'
N N 0.0061 0.0033 'International Tables Vol C Tables 4.2.6.8 and 6.1.1.4'
O O 0.0106 0.0060 'International Tables Vol C Tables 4.2.6.8 and 6.1.1.4'
Ru Ru -1.2594 0.8363 'International Tables Vol C Tables 4.2.6.8 and 6.1.1.4'

loop_
_geom_angle_atom_site_label_1
_geom_angle_atom_site_label_2
_geom_angle_atom_site_label_3
_geom_angle
O10 Ru1 O9 79.6(2)
O10 Ru1 C51 89.8(3)
O9 Ru1 C51 140.3(3)
O10 Ru1 N1 83.3(2)
O9 Ru1 N1 85.9(2)
C51 Ru1 N1 131.0(3)
O10 Ru1 C53 132.9(3)
O9 Ru1 C53 91.7(3)
C51 Ru1 C53 67.9(3)
N1 Ru1 C53 142.7(3)
O10 Ru1 C52 100.4(3)
O9 Ru1 C52 106.9(3)
C51 Ru1 C52 37.4(3)
N1 Ru1 C52 167.1(3)
C53 Ru1 C52 38.1(3)
O10 Ru1 C50 107.9(3)
O9 Ru1 C50 171.6(3)
C51 Ru1 C50 38.5(3)
N1 Ru1 C50 98.5(3)
C53 Ru1 C50 80.4(3)
C52 Ru1 C50 68.6(3)
O10 Ru1 C54 169.4(3)
O9 Ru1 C54 103.7(3)
C51 Ru1 C54 81.2(3)
N1 Ru1 C54 106.8(3)
C53 Ru1 C54 37.9(3)
C52 Ru1 C54 69.1(3)
C50 Ru1 C54 68.2(3)
O10 Ru1 C49 142.0(3)
O9 Ru1 C49 136.5(3)
C51 Ru1 C49 68.9(3)
N1 Ru1 C49 87.7(3)
C53 Ru1 C49 68.8(3)
C52 Ru1 C49 81.8(3)
C50 Ru1 C49 37.3(3)
C54 Ru1 C49 38.5(3)
O2 Ru2 O1 80.33(19)
O2 Ru2 N5 81.9(2)
O1 Ru2 N5 88.0(2)
O2 Ru2 C58 132.7(3)
O1 Ru2 C58 89.9(3)
N5 Ru2 C58 144.4(3)
O2 Ru2 C60 144.0(3)
O1 Ru2 C60 134.0(3)
N5 Ru2 C60 88.3(3)
C58 Ru2 C60 68.2(4)
O2 Ru2 C57 101.5(3)
O1 Ru2 C57 106.7(3)
N5 Ru2 C57 165.3(3)
C58 Ru2 C57 37.8(3)
C60 Ru2 C57 80.7(4)
O2 Ru2 C61 108.5(3)
O1 Ru2 C61 170.3(3)
N5 Ru2 C61 97.0(3)
C58 Ru2 C61 81.3(3)
C60 Ru2 C61 38.4(3)
C57 Ru2 C61 68.3(3)
O2 Ru2 C56 89.2(3)
O1 Ru2 C56 140.3(3)
N5 Ru2 C56 128.6(3)
C58 Ru2 C56 69.5(3)
C60 Ru2 C56 70.3(4)
C57 Ru2 C56 38.0(3)
C61 Ru2 C56 39.0(3)
O2 Ru2 C59 169.4(3)
O1 Ru2 C59 102.6(3)
N5 Ru2 C59 108.3(3)
C58 Ru2 C59 38.0(3)
C60 Ru2 C59 37.0(3)
C57 Ru2 C59 68.0(3)
C61 Ru2 C59 68.0(3)
C56 Ru2 C59 82.1(3)
O6 Ru3 O5 79.03(19)
O6 Ru3 C67 94.9(3)
O5 Ru3 C67 153.0(4)
O6 Ru3 C65 155.8(3)
O5 Ru3 C65 125.0(3)
C67 Ru3 C65 65.3(4)
O6 Ru3 C68 93.9(3)
O5 Ru3 C68 114.7(4)
C67 Ru3 C68 38.9(4)
C65 Ru3 C68 79.4(4)
O6 Ru3 C66 118.6(3)
O5 Ru3 C66 162.2(3)
C67 Ru3 C66 36.5(4)
C65 Ru3 C66 37.2(3)
C68 Ru3 C66 69.0(4)
O6 Ru3 C64 158.5(3)
O5 Ru3 C64 96.8(3)
C67 Ru3 C64 79.2(4)
C65 Ru3 C64 36.4(3)
C68 Ru3 C64 68.4(4)
C66 Ru3 C64 67.8(3)
O6 Ru3 N9 83.3(2)
O5 Ru3 N9 87.3(2)
C67 Ru3 N9 118.4(4)
C65 Ru3 N9 93.7(3)
C68 Ru3 N9 157.0(4)
C66 Ru3 N9 92.2(3)
C64 Ru3 N9 117.8(3)
O6 Ru3 C63 119.2(4)
O5 Ru3 C63 91.5(3)
C67 Ru3 C63 68.3(4)
C65 Ru3 C63 68.2(4)
C68 Ru3 C63 37.3(4)
C66 Ru3 C63 82.0(4)
C64 Ru3 C63 39.4(4)
N9 Ru3 C63 156.8(4)
O7 Ru4 O8 79.3(2)
O7 Ru4 C72 147.8(3)
O8 Ru4 C72 92.1(3)
O7 Ru4 N4 86.3(2)
O8 Ru4 N4 83.3(2)
C72 Ru4 N4 123.8(3)
O7 Ru4 C75 98.6(3)
O8 Ru4 C75 163.0(3)
C72 Ru4 C75 80.7(4)
N4 Ru4 C75 113.5(3)
O7 Ru4 C74 128.9(3)
O8 Ru4 C74 150.9(3)
C72 Ru4 C74 67.7(4)
N4 Ru4 C74 90.8(3)
C75 Ru4 C74 37.8(3)
O7 Ru4 C71 112.4(3)
O8 Ru4 C71 97.8(3)
C72 Ru4 C71 37.6(3)
N4 Ru4 C71 161.2(3)
C75 Ru4 C71 67.1(4)
C74 Ru4 C71 79.1(3)
O7 Ru4 C73 166.9(3)
O8 Ru4 C73 113.7(3)
C72 Ru4 C73 37.3(3)
N4 Ru4 C73 94.9(3)
C75 Ru4 C73 69.0(3)
C74 Ru4 C73 38.2(3)
C71 Ru4 C73 67.4(4)
O7 Ru4 C70 91.0(3)
O8 Ru4 C70 126.0(3)
C72 Ru4 C70 69.0(4)
N4 Ru4 C70 149.6(3)
C75 Ru4 C70 37.0(3)
C74 Ru4 C70 67.6(3)
C71 Ru4 C70 38.0(4)
C73 Ru4 C70 81.4(3)
O11 Ru5 O12 80.8(2)
O11 Ru5 C78 121.1(3)
O12 Ru5 C78 157.2(3)
O11 Ru5 C82 147.0(5)
O12 Ru5 C82 94.0(4)
C78 Ru5 C82 71.1(4)
O11 Ru5 N8 87.6(2)
O12 Ru5 N8 81.8(2)
C78 Ru5 N8 92.2(3)
C82 Ru5 N8 124.1(5)
O11 Ru5 C77 163.4(3)
O12 Ru5 C77 115.8(3)
C78 Ru5 C77 42.3(4)
C82 Ru5 C77 38.5(4)
N8 Ru5 C77 94.3(4)
O11 Ru5 C81 111.4(4)
O12 Ru5 C81 97.1(4)
C78 Ru5 C81 81.3(4)
C82 Ru5 C81 36.6(4)
N8 Ru5 C81 160.6(5)
C77 Ru5 C81 68.7(5)
O11 Ru5 C80 91.0(3)
O12 Ru5 C80 121.8(3)
C78 Ru5 C80 68.0(4)
C82 Ru5 C80 64.0(5)
N8 Ru5 C80 155.9(3)
C77 Ru5 C80 80.5(4)
C81 Ru5 C80 34.1(4)
O11 Ru5 C79 91.3(3)
O12 Ru5 C79 158.2(3)
C78 Ru5 C79 39.4(3)
C82 Ru5 C79 81.6(4)
N8 Ru5 C79 118.4(3)
C77 Ru5 C79 73.2(4)
C81 Ru5 C79 66.8(4)
C80 Ru5 C79 37.5(3)
O4 Ru6 O3 78.8(2)
O4 Ru6 C86 94.2(3)
O3 Ru6 C86 122.5(3)
O4 Ru6 C89 166.0(4)
O3 Ru6 C89 115.2(4)
C86 Ru6 C89 79.7(4)
O4 Ru6 N12 82.9(2)
O3 Ru6 N12 86.0(2)
C86 Ru6 N12 150.4(4)
C89 Ru6 N12 96.2(3)
O4 Ru6 C84 150.6(4)
O3 Ru6 C84 91.0(3)
C86 Ru6 C84 68.0(4)
C89 Ru6 C84 37.2(4)
N12 Ru6 C84 124.2(4)
O4 Ru6 C85 115.2(3)
O3 Ru6 C85 94.9(3)
C86 Ru6 C85 37.3(3)
C89 Ru6 C85 66.9(4)
N12 Ru6 C85 161.8(3)
C84 Ru6 C85 37.6(3)
O4 Ru6 C87 100.9(3)
O3 Ru6 C87 161.5(3)
C86 Ru6 C87 39.1(3)
C89 Ru6 C87 66.4(4)
N12 Ru6 C87 112.4(3)
C84 Ru6 C87 80.3(4)
C85 Ru6 C87 68.3(4)
O4 Ru6 C88 128.5(4)
O3 Ru6 C88 151.2(3)
C86 Ru6 C88 70.2(4)
C89 Ru6 C88 37.5(4)
N12 Ru6 C88 88.6(4)
C84 Ru6 C88 69.0(4)
C85 Ru6 C88 81.9(4)
C87 Ru6 C88 37.8(3)
C1 O1 Ru2 109.0(5)
C2 O2 Ru2 110.8(4)
C15 O3 Ru6 111.1(5)
C16 O4 Ru6 110.3(5)
C17 O5 Ru3 111.3(5)
C18 O6 Ru3 110.4(5)
C31 O7 Ru4 111.1(5)
C32 O8 Ru4 109.3(5)
C33 O9 Ru1 110.9(5)
C34 O10 Ru1 111.9(5)
C47 O11 Ru5 110.6(5)
C48 O12 Ru5 109.6(5)
C1 N1 C5 116.5(7)
C1 N1 Ru1 124.5(5)
C5 N1 Ru1 118.9(5)
C6 N2 C7 108.4(6)
C6 N2 C10 110.8(6)
C7 N2 C10 106.7(6)
C9 N3 C11 111.3(6)
C9 N3 C8 110.3(6)
C11 N3 C8 111.2(6)
C15 N4 C14 121.4(8)
C15 N4 Ru4 120.9(6)
C14 N4 Ru4 117.3(6)
C17 N5 C21 117.0(7)
C17 N5 Ru2 122.8(5)
C21 N5 Ru2 120.1(5)
C22 N6 C26 110.8(6)
C22 N6 C23 108.3(6)
C26 N6 C23 107.2(6)
C24 N7 C25 106.5(6)
C24 N7 C27 109.3(6)
C25 N7 C27 108.9(6)
C30 N8 C31 115.5(8)
C30 N8 Ru5 122.2(6)
C31 N8 Ru5 122.0(5)
C33 N9 C37 118.0(7)
C33 N9 Ru3 124.1(5)
C37 N9 Ru3 117.9(5)
C38 N10 C39 107.8(6)
C38 N10 C42 111.2(6)
C39 N10 C42 108.5(6)
C43 N11 C40 109.7(6)
C43 N11 C41 112.4(6)
C40 N11 C41 108.9(6)
C47 N12 C46 118.4(7)
C47 N12 Ru6 120.2(6)
C46 N12 Ru6 121.3(6)
O1 C1 N1 119.7(7)
O1 C1 C2 118.6(7)
N1 C1 C2 121.5(7)
O2 C2 C3 122.3(7)
O2 C2 C1 116.7(7)
C3 C2 C1 121.0(8)
C2 C3 C4 116.5(8)
C2 C3 C6 117.3(7)
C4 C3 C6 126.2(7)
C5 C4 C3 120.2(8)
C5 C4 H4 119.9
C3 C4 H4 119.9
C4 C5 N1 124.0(8)
C4 C5 H5 118.0
N1 C5 H5 118.0
N2 C6 C3 117.4(7)
N2 C6 H6A 107.9
C3 C6 H6A 107.9
N2 C6 H6B 107.9
C3 C6 H6B 107.9
H6A C6 H6B 107.2
N2 C7 C8 110.4(6)
N2 C7 H7A 109.6
C8 C7 H7A 109.6
N2 C7 H7B 109.6
C8 C7 H7B 109.6
H7A C7 H7B 108.1
N3 C8 C7 107.8(7)
N3 C8 H8A 110.2
C7 C8 H8A 110.2
N3 C8 H8B 110.2
C7 C8 H8B 110.2
H8A C8 H8B 108.5
N3 C9 C10 110.9(6)
N3 C9 H9A 109.5
C10 C9 H9A 109.5
N3 C9 H9B 109.5
C10 C9 H9B 109.5
H9A C9 H9B 108.0
N2 C10 C9 110.6(6)
N2 C10 H10A 109.5
C9 C10 H10A 109.5
N2 C10 H10B 109.5
C9 C10 H10B 109.5
H10A C10 H10B 108.1
N3 C11 C12 113.3(7)
N3 C11 H11A 108.9
C12 C11 H11A 108.9
N3 C11 H11B 108.9
C12 C11 H11B 108.9
H11A C11 H11B 107.7
C16 C12 C13 118.3(7)
C16 C12 C11 118.6(8)
C13 C12 C11 123.0(8)
C12 C13 C14 121.9(8)
C12 C13 H13 119.1
C14 C13 H13 119.1
N4 C14 C13 119.3(8)
N4 C14 H14 120.4
C13 C14 H14 120.4
O3 C15 N4 123.6(8)
O3 C15 C16 117.1(8)
N4 C15 C16 119.2(8)
O4 C16 C12 125.6(7)
O4 C16 C15 114.6(7)
C12 C16 C15 119.8(7)
O5 C17 N5 120.2(8)
O5 C17 C18 118.5(8)
N5 C17 C18 121.2(8)
O6 C18 C19 122.1(7)
O6 C18 C17 116.4(7)
C19 C18 C17 121.5(8)
C18 C19 C20 116.3(8)
C18 C19 C22 119.0(7)
C20 C19 C22 124.3(8)
C21 C20 C19 120.4(8)
C21 C20 H20 119.8
C19 C20 H20 119.8
N5 C21 C20 123.2(8)
N5 C21 H21 118.4
C20 C21 H21 118.4
N6 C22 C19 115.2(7)
N6 C22 H22A 108.5
C19 C22 H22A 108.5
N6 C22 H22B 108.5
C19 C22 H22B 108.5
H22A C22 H22B 107.5
N6 C23 C24 110.3(6)
N6 C23 H23A 109.6
C24 C23 H23A 109.6
N6 C23 H23B 109.6
C24 C23 H23B 109.6
H23A C23 H23B 108.1
N7 C24 C23 111.3(6)
N7 C24 H24A 109.4
C23 C24 H24A 109.4
N7 C24 H24B 109.4
C23 C24 H24B 109.4
H24A C24 H24B 108.0
N7 C25 C26 110.6(7)
N7 C25 H25A 109.5
C26 C25 H25A 109.5
N7 C25 H25B 109.5
C26 C25 H25B 109.5
H25A C25 H25B 108.1
N6 C26 C25 110.1(6)
N6 C26 H26A 109.6
C25 C26 H26A 109.6
N6 C26 H26B 109.6
C25 C26 H26B 109.6
H26A C26 H26B 108.1
N7 C27 C28 113.3(7)
N7 C27 H27A 108.9
C28 C27 H27A 108.9
N7 C27 H27B 108.9
C28 C27 H27B 108.9
H27A C27 H27B 107.7
C29 C28 C32 116.5(8)
C29 C28 C27 125.4(7)
C32 C28 C27 118.0(8)
C30 C29 C28 120.6(8)
C30 C29 H29 119.7
C28 C29 H29 119.7
N8 C30 C29 125.5(9)
N8 C30 H30 117.2
C29 C30 H30 117.2
O7 C31 N8 120.1(8)
O7 C31 C32 117.3(8)
N8 C31 C32 122.6(8)
O8 C32 C28 122.9(8)
O8 C32 C31 118.0(7)
C28 C32 C31 119.1(8)
O9 C33 N9 120.5(7)
O9 C33 C34 119.0(7)
N9 C33 C34 120.4(7)
C35 C34 O10 125.0(8)
C35 C34 C33 120.2(8)
O10 C34 C33 114.8(7)
C34 C35 C36 119.6(8)
C34 C35 C38 117.4(7)
C36 C35 C38 122.9(7)
C35 C36 C37 118.5(8)
C35 C36 H36 120.8
C37 C36 H36 120.8
N9 C37 C36 123.1(8)
N9 C37 H37 118.4
C36 C37 H37 118.4
N10 C38 C35 116.8(6)
N10 C38 H38A 108.1
C35 C38 H38A 108.1
N10 C38 H38B 108.1
C35 C38 H38B 108.1
H38A C38 H38B 107.3
N10 C39 C40 111.7(6)
N10 C39 H39A 109.3
C40 C39 H39A 109.3
N10 C39 H39B 109.3
C40 C39 H39B 109.3
H39A C39 H39B 107.9
N11 C40 C39 111.6(6)
N11 C40 H40A 109.3
C39 C40 H40A 109.3
N11 C40 H40B 109.3
C39 C40 H40B 109.3
H40A C40 H40B 108.0
N11 C41 C42 111.3(6)
N11 C41 H41A 109.4
C42 C41 H41A 109.4
N11 C41 H41B 109.4
C42 C41 H41B 109.4
H41A C41 H41B 108.0
N10 C42 C41 111.3(6)
N10 C42 H42A 109.4
C41 C42 H42A 109.4
N10 C42 H42B 109.4
C41 C42 H42B 109.4
H42A C42 H42B 108.0
N11 C43 C44 114.7(7)
N11 C43 H43A 108.6
C44 C43 H43A 108.6
N11 C43 H43B 108.6
C44 C43 H43B 108.6
H43A C43 H43B 107.6
C48 C44 C45 116.9(8)
C48 C44 C43 117.8(8)
C45 C44 C43 125.0(8)
C46 C45 C44 120.9(8)
C46 C45 H45 119.5
C44 C45 H45 119.5
C45 C46 N12 122.2(8)
C45 C46 H46 118.9
N12 C46 H46 118.9
O11 C47 N12 120.3(7)
O11 C47 C48 119.0(8)
N12 C47 C48 120.6(8)
O12 C48 C44 123.9(7)
O12 C48 C47 115.6(7)
C44 C48 C47 120.5(8)
C50 C49 C54 118.9(8)
C50 C49 C55 121.2(8)
C54 C49 C55 119.9(8)
C50 C49 Ru1 70.9(5)
C54 C49 Ru1 70.5(4)
C55 C49 Ru1 129.5(5)
C49 C50 C51 119.9(8)
C49 C50 Ru1 71.7(5)
C51 C50 Ru1 68.8(5)
C49 C50 H50 120.0
C51 C50 H50 120.0
Ru1 C50 H50 132.4
C52 C51 C50 122.1(8)
C52 C51 Ru1 72.8(5)
C50 C51 Ru1 72.7(5)
C52 C51 H51 118.9
C50 C51 H51 118.9
Ru1 C51 H51 127.7
C51 C52 C53 118.3(9)
C51 C52 Ru1 69.8(5)
C53 C52 Ru1 70.8(5)
C51 C52 H52 120.8
C53 C52 H52 120.8
Ru1 C52 H52 131.1
C52 C53 C54 121.7(8)
C52 C53 Ru1 71.1(5)
C54 C53 Ru1 71.8(5)
C52 C53 H53 119.2
C54 C53 H53 119.2
Ru1 C53 H53 130.7
C53 C54 C49 119.0(8)
C53 C54 Ru1 70.2(5)
C49 C54 Ru1 71.0(5)
C53 C54 H54 120.5
C49 C54 H54 120.5
Ru1 C54 H54 130.9
C49 C55 H55A 109.5
C49 C55 H55B 109.5
H55A C55 H55B 109.5
C49 C55 H55C 109.5
H55A C55 H55C 109.5
H55B C55 H55C 109.5
C57 C56 C61 116.2(8)
C57 C56 C62 121.7(8)
C61 C56 C62 121.9(8)
C57 C56 Ru2 70.4(5)
C61 C56 Ru2 70.3(5)
C62 C56 Ru2 125.9(6)
C58 C57 C56 122.5(9)
C58 C57 Ru2 70.3(5)
C56 C57 Ru2 71.6(5)
C58 C57 H57 118.7
C56 C57 H57 118.7
Ru2 C57 H57 132.7
C57 C58 C59 120.3(9)
C57 C58 Ru2 71.9(5)
C59 C58 Ru2 72.8(5)
C57 C58 H58 119.9
C59 C58 H58 119.9
Ru2 C58 H58 127.5
C60 C59 C58 119.3(10)
C60 C59 Ru2 69.8(5)
C58 C59 Ru2 69.2(5)
C60 C59 H59 120.4
C58 C59 H59 120.4
Ru2 C59 H59 133.9
C59 C60 C61 121.5(10)
C59 C60 Ru2 73.2(5)
C61 C60 Ru2 71.8(5)
C59 C60 H60 119.3
C61 C60 H60 119.3
Ru2 C60 H60 127.9
C60 C61 C56 119.9(8)
C60 C61 Ru2 69.7(5)
C56 C61 Ru2 70.7(4)
C60 C61 H61 120.0
C56 C61 H61 120.0
Ru2 C61 H61 132.5
C56 C62 H62A 109.5
C56 C62 H62B 109.5
H62A C62 H62B 109.5
C56 C62 H62C 109.5
H62A C62 H62C 109.5
H62B C62 H62C 109.5
C68 C63 C64 117.3(10)
C68 C63 C69 122.1(13)
C64 C63 C69 120.5(12)
C68 C63 Ru3 70.6(6)
C64 C63 Ru3 70.2(5)
C69 C63 Ru3 127.6(7)
C65 C64 C63 118.7(9)
C65 C64 Ru3 70.7(5)
C63 C64 Ru3 70.4(5)
C65 C64 H64 120.7
C63 C64 H64 120.7
Ru3 C64 H64 130.8
C64 C65 C66 125.2(10)
C64 C65 Ru3 72.9(5)
C66 C65 Ru3 72.2(5)
C64 C65 H65 117.4
C66 C65 H65 117.4
Ru3 C65 H65 130.6
C67 C66 C65 115.8(10)
C67 C66 Ru3 70.2(6)
C65 C66 Ru3 70.6(5)
C67 C66 H66 122.1
C65 C66 H66 122.1
Ru3 C66 H66 129.2
C66 C67 C68 124.3(11)
C66 C67 Ru3 73.3(6)
C68 C67 Ru3 71.7(6)
C66 C67 H67 117.8
C68 C67 H67 117.8
Ru3 C67 H67 130.1
C63 C68 C67 118.6(10)
C63 C68 Ru3 72.1(6)
C67 C68 Ru3 69.5(6)
C63 C68 H68 120.7
C67 C68 H68 120.7
Ru3 C68 H68 130.1
C63 C69 H69A 109.5
C63 C69 H69B 109.5
H69A C69 H69B 109.5
C63 C69 H69C 109.5
H69A C69 H69C 109.5
H69B C69 H69C 109.5
C75 C70 C71 117.0(9)
C75 C70 C76 123.5(10)
C71 C70 C76 119.3(9)
C75 C70 Ru4 70.1(5)
C71 C70 Ru4 69.8(5)
C76 C70 Ru4 127.2(6)
C72 C71 C70 122.1(9)
C72 C71 Ru4 70.4(5)
C70 C71 Ru4 72.2(5)
C72 C71 H71 118.9
C70 C71 H71 118.9
Ru4 C71 H71 131.5
C73 C72 C71 120.9(10)
C73 C72 Ru4 72.9(5)
C71 C72 Ru4 72.0(5)
C73 C72 H72 119.5
C71 C72 H72 119.5
Ru4 C72 H72 127.7
C72 C73 C74 117.3(9)
C72 C73 Ru4 69.8(5)
C74 C73 Ru4 70.0(5)
C72 C73 H73 121.3
C74 C73 H73 121.3
Ru4 C73 H73 131.3
C75 C74 C73 121.4(9)
C75 C74 Ru4 71.1(5)
C73 C74 Ru4 71.8(5)
C75 C74 H74 119.3
C73 C74 H74 119.3
Ru4 C74 H74 130.6
C70 C75 C74 121.1(9)
C70 C75 Ru4 72.9(5)
C74 C75 Ru4 71.1(5)
C70 C75 H75 119.5
C74 C75 H75 119.5
Ru4 C75 H75 128.9
C70 C76 H76A 109.5
C70 C76 H76B 109.5
H76A C76 H76B 109.5
C70 C76 H76C 109.5
H76A C76 H76C 109.5
H76B C76 H76C 109.5
C82 C77 C83 120.3(13)
C82 C77 C78 113.1(10)
C83 C77 C78 126.2(13)
C82 C77 Ru5 69.4(6)
C83 C77 Ru5 125.5(8)
C78 C77 Ru5 67.6(5)
C79 C78 C77 119.8(9)
C79 C78 Ru5 73.1(5)
C77 C78 Ru5 70.1(5)
C79 C78 H78 120.1
C77 C78 H78 120.1
Ru5 C78 H78 129.0
C80 C79 C78 114.6(9)
C80 C79 Ru5 71.2(5)
C78 C79 Ru5 67.5(5)
C80 C79 H79 122.7
C78 C79 H79 122.7
Ru5 C79 H79 130.8
C81 C80 C79 126.9(12)
C81 C80 Ru5 72.5(7)
C79 C80 Ru5 71.3(5)
C81 C80 H80 116.6
C79 C80 H80 116.5
Ru5 C80 H80 134.0
C80 C81 C82 120.7(13)
C80 C81 Ru5 73.4(7)
C82 C81 Ru5 69.3(7)
C80 C81 H81 119.6
C82 C81 H81 119.6
Ru5 C81 H81 130.2
C81 C82 C77 124.8(12)
C81 C82 Ru5 74.2(7)
C77 C82 Ru5 72.1(6)
C81 C82 H82 117.6
C77 C82 H82 117.6
Ru5 C82 H82 128.8
C77 C83 H83A 109.5
C77 C83 H83B 109.5
H83A C83 H83B 109.5
C77 C83 H83C 109.5
H83A C83 H83C 109.5
H83B C83 H83C 109.5
C89 C84 C85 118.8(10)
C89 C84 C90 113.1(12)
C85 C84 C90 127.7(13)
C89 C84 Ru6 71.2(6)
C85 C84 Ru6 71.6(6)
C90 C84 Ru6 122.0(8)
C86 C85 C84 120.2(11)
C86 C85 Ru6 70.5(6)
C84 C85 Ru6 70.8(6)
C86 C85 H85 119.9
C84 C85 H85 119.9
Ru6 C85 H85 131.8
C85 C86 C87 119.2(10)
C85 C86 Ru6 72.2(5)
C87 C86 Ru6 71.4(5)
C85 C86 H86 120.4
C87 C86 H86 120.4
Ru6 C86 H86 128.1
C88 C87 C86 121.8(10)
C88 C87 Ru6 72.5(6)
C86 C87 Ru6 69.5(5)
C88 C87 H87 119.1
C86 C87 H87 119.1
Ru6 C87 H87 132.0
C89 C88 C87 114.0(11)
C89 C88 Ru6 69.1(6)
C87 C88 Ru6 69.7(6)
C89 C88 H88 123.0
C87 C88 H88 123.0
Ru6 C88 H88 130.3
C84 C89 C88 125.8(10)
C84 C89 Ru6 71.6(6)
C88 C89 Ru6 73.4(6)
C84 C89 H89 117.1
C88 C89 H89 117.1
Ru6 C89 H89 131.3
C84 C90 H90A 109.5
C84 C90 H90B 109.5
H90A C90 H90B 109.5
C84 C90 H90C 109.5
H90A C90 H90C 109.5
H90B C90 H90C 109.5

loop_
_geom_bond_atom_site_label_1
_geom_bond_atom_site_label_2
_geom_bond_distance
Ru1 O10 2.053(5)
Ru1 O9 2.087(5)
Ru1 C51 2.132(8)
Ru1 N1 2.149(6)
Ru1 C53 2.167(8)
Ru1 C52 2.171(8)
Ru1 C50 2.184(8)
Ru1 C54 2.188(8)
Ru1 C49 2.195(8)
Ru2 O2 2.022(5)
Ru2 O1 2.087(5)
Ru2 N5 2.128(6)
Ru2 C58 2.131(8)
Ru2 C60 2.135(9)
Ru2 C57 2.151(8)
Ru2 C61 2.162(8)
Ru2 C56 2.168(8)
Ru2 C59 2.178(8)
Ru3 O6 2.064(5)
Ru3 O5 2.073(5)
Ru3 C67 2.123(10)
Ru3 C65 2.141(9)
Ru3 C68 2.152(10)
Ru3 C66 2.161(9)
Ru3 C64 2.168(9)
Ru3 N9 2.169(7)
Ru3 C63 2.171(9)
Ru4 O7 2.060(5)
Ru4 O8 2.079(5)
Ru4 C72 2.136(9)
Ru4 N4 2.150(7)
Ru4 C75 2.153(8)
Ru4 C74 2.153(8)
Ru4 C71 2.157(8)
Ru4 C73 2.175(9)
Ru4 C70 2.189(8)
Ru5 O11 2.033(5)
Ru5 O12 2.073(5)
Ru5 C78 2.095(9)
Ru5 C82 2.097(10)
Ru5 N8 2.104(7)
Ru5 C77 2.131(10)
Ru5 C81 2.157(11)
Ru5 C80 2.168(9)
Ru5 C79 2.170(9)
Ru6 O4 2.062(5)
Ru6 O3 2.070(5)
Ru6 C86 2.123(9)
Ru6 C89 2.130(9)
Ru6 N12 2.132(7)
Ru6 C84 2.135(9)
Ru6 C85 2.145(9)
Ru6 C87 2.148(9)
Ru6 C88 2.185(10)
O1 C1 1.326(8)
O2 C2 1.358(9)
O3 C15 1.295(9)
O4 C16 1.346(8)
O5 C17 1.320(9)
O6 C18 1.370(9)
O7 C31 1.295(9)
O8 C32 1.316(9)
O9 C33 1.322(8)
O10 C34 1.363(8)
O11 C47 1.310(9)
O12 C48 1.337(8)
N1 C1 1.349(9)
N1 C5 1.373(9)
N2 C6 1.460(9)
N2 C7 1.478(9)
N2 C10 1.488(9)
N3 C9 1.461(9)
N3 C11 1.467(9)
N3 C8 1.471(9)
N4 C15 1.322(10)
N4 C14 1.378(9)
N5 C17 1.358(9)
N5 C21 1.364(9)
N6 C22 1.433(9)
N6 C26 1.471(10)
N6 C23 1.497(8)
N7 C24 1.475(9)
N7 C25 1.494(9)
N7 C27 1.495(9)
N8 C30 1.322(9)
N8 C31 1.376(10)
N9 C33 1.334(9)
N9 C37 1.352(9)
N10 C38 1.449(9)
N10 C39 1.452(9)
N10 C42 1.484(9)
N11 C43 1.454(9)
N11 C40 1.459(9)
N11 C41 1.475(10)
N12 C47 1.339(9)
N12 C46 1.393(10)
C1 C2 1.406(10)
C2 C3 1.360(10)
C3 C4 1.421(10)
C3 C6 1.488(10)
C4 C5 1.330(10)
C4 H4 0.9500
C5 H5 0.9500
C6 H6A 0.9900
C6 H6B 0.9900
C7 C8 1.521(9)
C7 H7A 0.9900
C7 H7B 0.9900
C8 H8A 0.9900
C8 H8B 0.9900
C9 C10 1.505(9)
C9 H9A 0.9900
C9 H9B 0.9900
C10 H10A 0.9900
C10 H10B 0.9900
C11 C12 1.474(9)
C11 H11A 0.9900
C11 H11B 0.9900
C12 C16 1.360(11)
C12 C13 1.381(11)
C13 C14 1.389(11)
C13 H13 0.9500
C14 H14 0.9500
C15 C16 1.471(10)
C17 C18 1.393(11)
C18 C19 1.382(11)
C19 C20 1.392(10)
C19 C22 1.524(10)
C20 C21 1.372(10)
C20 H20 0.9500
C21 H21 0.9500
C22 H22A 0.9900
C22 H22B 0.9900
C23 C24 1.502(10)
C23 H23A 0.9900
C23 H23B 0.9900
C24 H24A 0.9900
C24 H24B 0.9900
C25 C26 1.526(10)
C25 H25A 0.9900
C25 H25B 0.9900
C26 H26A 0.9900
C26 H26B 0.9900
C27 C28 1.512(10)
C27 H27A 0.9900
C27 H27B 0.9900
C28 C29 1.395(11)
C28 C32 1.397(10)
C29 C30 1.367(10)
C29 H29 0.9500
C30 H30 0.9500
C31 C32 1.429(11)
C33 C34 1.432(11)
C34 C35 1.334(10)
C35 C36 1.377(10)
C35 C38 1.532(10)
C36 C37 1.384(11)
C36 H36 0.9500
C37 H37 0.9500
C38 H38A 0.9900
C38 H38B 0.9900
C39 C40 1.532(10)
C39 H39A 0.9900
C39 H39B 0.9900
C40 H40A 0.9900
C40 H40B 0.9900
C41 C42 1.533(10)
C41 H41A 0.9900
C41 H41B 0.9900
C42 H42A 0.9900
C42 H42B 0.9900
C43 C44 1.485(10)
C43 H43A 0.9900
C43 H43B 0.9900
C44 C48 1.382(10)
C44 C45 1.417(11)
C45 C46 1.362(11)
C45 H45 0.9500
C46 H46 0.9500
C47 C48 1.445(10)
C49 C50 1.402(11)
C49 C54 1.445(11)
C49 C55 1.485(10)
C50 C51 1.425(11)
C50 H50 0.9500
C51 C52 1.381(11)
C51 H51 0.9500
C52 C53 1.414(11)
C52 H52 0.9500
C53 C54 1.416(11)
C53 H53 0.9500
C54 H54 0.9500
C55 H55A 0.9800
C55 H55B 0.9800
C55 H55C 0.9800
C56 C57 1.407(11)
C56 C61 1.446(11)
C56 C62 1.494(10)
C57 C58 1.386(11)
C57 H57 0.9500
C58 C59 1.404(11)
C58 H58 0.9500
C59 C60 1.369(12)
C59 H59 0.9500
C60 C61 1.414(12)
C60 H60 0.9500
C61 H61 0.9500
C62 H62A 0.9800
C62 H62B 0.9800
C62 H62C 0.9800
C63 C68 1.381(14)
C63 C64 1.463(14)
C63 C69 1.536(13)
C64 C65 1.346(12)
C64 H64 0.9500
C65 C66 1.374(12)
C65 H65 0.9500
C66 C67 1.341(14)
C66 H66 0.9500
C67 C68 1.422(15)
C67 H67 0.9500
C68 H68 0.9500
C69 H69A 0.9800
C69 H69B 0.9800
C69 H69C 0.9800
C70 C75 1.378(11)
C70 C71 1.415(13)
C70 C76 1.574(11)
C71 C72 1.384(12)
C71 H71 0.9500
C72 C73 1.381(12)
C72 H72 0.9500
C73 C74 1.416(12)
C73 H73 0.9500
C74 C75 1.396(11)
C74 H74 0.9500
C75 H75 0.9500
C76 H76A 0.9800
C76 H76B 0.9800
C76 H76C 0.9800
C77 C82 1.393(15)
C77 C83 1.460(15)
C77 C78 1.527(13)
C78 C79 1.438(12)
C78 H78 0.9500
C79 C80 1.396(12)
C79 H79 0.9500
C80 C81 1.267(15)
C80 H80 0.9500
C81 C82 1.335(16)
C81 H81 0.9500
C82 H82 0.9500
C83 H83A 0.9800
C83 H83B 0.9800
C83 H83C 0.9800
C84 C89 1.359(14)
C84 C85 1.381(13)
C84 C90 1.416(13)
C85 C86 1.367(13)
C85 H85 0.9500
C86 C87 1.429(13)
C86 H86 0.9500
C87 C88 1.405(13)
C87 H87 0.9500
C88 C89 1.389(14)
C88 H88 0.9500
C89 H89 0.9500
C90 H90A 0.9800
C90 H90B 0.9800
C90 H90C 0.9800

loop_
_geom_torsion_atom_site_label_1
_geom_torsion_atom_site_label_2
_geom_torsion_atom_site_label_3
_geom_torsion_atom_site_label_4
_geom_torsion
O2 Ru2 O1 C1 -17.9(5)
N5 Ru2 O1 C1 64.1(5)
C58 Ru2 O1 C1 -151.4(5)
C60 Ru2 O1 C1 149.8(6)
C57 Ru2 O1 C1 -117.1(5)
C61 Ru2 O1 C1 -174.6(15)
C56 Ru2 O1 C1 -94.9(6)
C59 Ru2 O1 C1 172.4(5)
O1 Ru2 O2 C2 18.1(5)
N5 Ru2 O2 C2 -71.2(5)
C58 Ru2 O2 C2 98.9(6)
C60 Ru2 O2 C2 -146.8(6)
C57 Ru2 O2 C2 123.3(5)
C61 Ru2 O2 C2 -165.9(5)
C56 Ru2 O2 C2 159.6(5)
C59 Ru2 O2 C2 124.9(15)
O4 Ru6 O3 C15 -23.2(5)
C86 Ru6 O3 C15 -111.0(6)
C89 Ru6 O3 C15 155.3(6)
N12 Ru6 O3 C15 60.4(5)
C84 Ru6 O3 C15 -175.4(6)
C85 Ru6 O3 C15 -137.9(6)
C87 Ru6 O3 C15 -114.1(10)
C88 Ru6 O3 C15 140.1(7)
O3 Ru6 O4 C16 24.5(5)
C86 Ru6 O4 C16 146.8(5)
C89 Ru6 O4 C16 -149.9(12)
N12 Ru6 O4 C16 -62.8(5)
C84 Ru6 O4 C16 96.2(7)
C85 Ru6 O4 C16 114.6(5)
C87 Ru6 O4 C16 -174.3(5)
C88 Ru6 O4 C16 -145.3(5)
O6 Ru3 O5 C17 -16.6(5)
C67 Ru3 O5 C17 -95.7(9)
C65 Ru3 O5 C17 159.8(5)
C68 Ru3 O5 C17 -105.8(6)
C66 Ru3 O5 C17 155.8(11)
C64 Ru3 O5 C17 -175.2(6)
N9 Ru3 O5 C17 67.2(5)
C63 Ru3 O5 C17 -136.0(6)
O5 Ru3 O6 C18 18.2(5)
C67 Ru3 O6 C18 171.6(6)
C65 Ru3 O6 C18 -154.6(7)
C68 Ru3 O6 C18 132.6(6)
C66 Ru3 O6 C18 -159.2(6)
C64 Ru3 O6 C18 98.7(9)
N9 Ru3 O6 C18 -70.4(5)
C63 Ru3 O6 C18 103.7(6)
O8 Ru4 O7 C31 -18.9(5)
C72 Ru4 O7 C31 -95.5(7)
N4 Ru4 O7 C31 65.0(5)
C75 Ru4 O7 C31 178.3(5)
C74 Ru4 O7 C31 153.0(5)
C71 Ru4 O7 C31 -113.0(6)
C73 Ru4 O7 C31 160.5(13)
C70 Ru4 O7 C31 -145.3(6)
O7 Ru4 O8 C32 18.5(5)
C72 Ru4 O8 C32 167.3(5)
N4 Ru4 O8 C32 -68.9(5)
C75 Ru4 O8 C32 102.9(10)
C74 Ru4 O8 C32 -148.4(6)
C71 Ru4 O8 C32 130.0(5)
C73 Ru4 O8 C32 -161.3(5)
C70 Ru4 O8 C32 101.9(6)
O10 Ru1 O9 C33 -13.3(5)
C51 Ru1 O9 C33 -90.3(6)
N1 Ru1 O9 C33 70.6(5)
C53 Ru1 O9 C33 -146.6(5)
C52 Ru1 O9 C33 -111.1(5)
C50 Ru1 O9 C33 -167.4(18)
C54 Ru1 O9 C33 177.0(5)
C49 Ru1 O9 C33 152.9(5)
O9 Ru1 O10 C34 17.4(5)
C51 Ru1 O10 C34 158.9(5)
N1 Ru1 O10 C34 -69.7(5)
C53 Ru1 O10 C34 100.1(6)
C52 Ru1 O10 C34 122.8(5)
C50 Ru1 O10 C34 -166.4(5)
C54 Ru1 O10 C34 127.0(14)
C49 Ru1 O10 C34 -147.1(5)
O12 Ru5 O11 C47 -16.3(5)
C78 Ru5 O11 C47 156.9(5)
C82 Ru5 O11 C47 -99.5(8)
N8 Ru5 O11 C47 65.7(5)
C77 Ru5 O11 C47 162.8(12)
C81 Ru5 O11 C47 -110.4(6)
C80 Ru5 O11 C47 -138.4(6)
C79 Ru5 O11 C47 -175.9(5)
O11 Ru5 O12 C48 18.5(5)
C78 Ru5 O12 C48 -146.3(7)
C82 Ru5 O12 C48 165.8(7)
N8 Ru5 O12 C48 -70.4(5)
C77 Ru5 O12 C48 -161.2(6)
C81 Ru5 O12 C48 129.1(6)
C80 Ru5 O12 C48 104.0(6)
C79 Ru5 O12 C48 88.4(9)
O10 Ru1 N1 C1 141.0(7)
O9 Ru1 N1 C1 60.9(6)
C51 Ru1 N1 C1 -135.1(6)
C53 Ru1 N1 C1 -26.6(9)
C52 Ru1 N1 C1 -111.6(14)
C50 Ru1 N1 C1 -111.9(7)
C54 Ru1 N1 C1 -42.2(7)
C49 Ru1 N1 C1 -76.0(7)
O10 Ru1 N1 C5 -43.4(6)
O9 Ru1 N1 C5 -123.4(6)
C51 Ru1 N1 C5 40.5(7)
C53 Ru1 N1 C5 149.0(6)
C52 Ru1 N1 C5 64.1(16)
C50 Ru1 N1 C5 63.7(6)
C54 Ru1 N1 C5 133.4(6)
C49 Ru1 N1 C5 99.6(6)
O7 Ru4 N4 C15 68.8(6)
O8 Ru4 N4 C15 148.4(7)
C72 Ru4 N4 C15 -123.5(7)
C75 Ru4 N4 C15 -29.0(7)
C74 Ru4 N4 C15 -60.1(7)
C71 Ru4 N4 C15 -116.8(11)
C73 Ru4 N4 C15 -98.2(7)
C70 Ru4 N4 C15 -16.9(10)
O7 Ru4 N4 C14 -118.1(6)
O8 Ru4 N4 C14 -38.5(6)
C72 Ru4 N4 C14 49.5(8)
C75 Ru4 N4 C14 144.1(6)
C74 Ru4 N4 C14 112.9(7)
C71 Ru4 N4 C14 56.3(13)
C73 Ru4 N4 C14 74.9(7)
C70 Ru4 N4 C14 156.2(7)
O2 Ru2 N5 C17 142.5(6)
O1 Ru2 N5 C17 62.0(6)
C58 Ru2 N5 C17 -25.0(9)
C60 Ru2 N5 C17 -72.2(6)
C57 Ru2 N5 C17 -113.3(12)
C61 Ru2 N5 C17 -109.7(6)
C56 Ru2 N5 C17 -135.1(6)
C59 Ru2 N5 C17 -40.6(7)
O2 Ru2 N5 C21 -42.2(6)
O1 Ru2 N5 C21 -122.7(6)
C58 Ru2 N5 C21 150.3(6)
C60 Ru2 N5 C21 103.1(6)
C57 Ru2 N5 C21 62.0(14)
C61 Ru2 N5 C21 65.6(6)
C56 Ru2 N5 C21 40.2(7)
C59 Ru2 N5 C21 134.7(6)
O11 Ru5 N8 C30 -123.3(7)
O12 Ru5 N8 C30 -42.3(6)
C78 Ru5 N8 C30 115.6(7)
C82 Ru5 N8 C30 47.0(8)
C77 Ru5 N8 C30 73.2(7)
C81 Ru5 N8 C30 45.7(14)
C80 Ru5 N8 C30 149.5(9)
C79 Ru5 N8 C30 146.5(6)
O11 Ru5 N8 C31 63.3(6)
O12 Ru5 N8 C31 144.3(6)
C78 Ru5 N8 C31 -57.8(6)
C82 Ru5 N8 C31 -126.4(7)
C77 Ru5 N8 C31 -100.2(6)
C81 Ru5 N8 C31 -127.7(11)
C80 Ru5 N8 C31 -23.9(12)
C79 Ru5 N8 C31 -26.9(7)
O6 Ru3 N9 C33 138.8(6)
O5 Ru3 N9 C33 59.5(6)
C67 Ru3 N9 C33 -129.2(7)
C65 Ru3 N9 C33 -65.4(7)
C68 Ru3 N9 C33 -136.9(9)
C66 Ru3 N9 C33 -102.7(7)
C64 Ru3 N9 C33 -36.7(7)
C63 Ru3 N9 C33 -28.0(11)
O6 Ru3 N9 C37 -40.8(6)
O5 Ru3 N9 C37 -120.0(6)
C67 Ru3 N9 C37 51.2(7)
C65 Ru3 N9 C37 115.1(6)
C68 Ru3 N9 C37 43.5(11)
C66 Ru3 N9 C37 77.8(6)
C64 Ru3 N9 C37 143.7(6)
C63 Ru3 N9 C37 152.5(8)
O4 Ru6 N12 C47 143.9(6)
O3 Ru6 N12 C47 64.7(6)
C86 Ru6 N12 C47 -130.1(7)
C89 Ru6 N12 C47 -50.2(7)
C84 Ru6 N12 C47 -23.8(8)
C85 Ru6 N12 C47 -28.7(14)
C87 Ru6 N12 C47 -117.2(6)
C88 Ru6 N12 C47 -87.1(7)
O4 Ru6 N12 C46 -39.1(6)
O3 Ru6 N12 C46 -118.3(6)
C86 Ru6 N12 C46 46.9(10)
C89 Ru6 N12 C46 126.8(7)
C84 Ru6 N12 C46 153.2(6)
C85 Ru6 N12 C46 148.3(10)
C87 Ru6 N12 C46 59.8(7)
C88 Ru6 N12 C46 89.9(7)
Ru2 O1 C1 N1 -169.7(6)
Ru2 O1 C1 C2 15.2(9)
C5 N1 C1 O1 -177.6(7)
Ru1 N1 C1 O1 -1.9(11)
C5 N1 C1 C2 -2.6(12)
Ru1 N1 C1 C2 173.1(6)
Ru2 O2 C2 C3 162.2(6)
Ru2 O2 C2 C1 -15.8(8)
O1 C1 C2 O2 0.0(11)
N1 C1 C2 O2 -175.1(7)
O1 C1 C2 C3 -178.1(7)
N1 C1 C2 C3 6.9(12)
O2 C2 C3 C4 175.8(7)
C1 C2 C3 C4 -6.2(12)
O2 C2 C3 C6 -3.2(12)
C1 C2 C3 C6 174.7(7)
C2 C3 C4 C5 1.8(12)
C6 C3 C4 C5 -179.2(8)
C3 C4 C5 N1 2.4(13)
C1 N1 C5 C4 -2.0(12)
Ru1 N1 C5 C4 -178.0(6)
C7 N2 C6 C3 -166.5(7)
C10 N2 C6 C3 76.8(9)
C2 C3 C6 N2 -176.0(7)
C4 C3 C6 N2 5.0(12)
C6 N2 C7 C8 178.3(6)
C10 N2 C7 C8 -62.4(9)
C9 N3 C8 C7 -59.3(8)
C11 N3 C8 C7 176.8(6)
N2 C7 C8 N3 63.0(9)
C11 N3 C9 C10 -178.1(6)
C8 N3 C9 C10 58.0(8)
C6 N2 C10 C9 177.0(6)
C7 N2 C10 C9 59.2(8)
N3 C9 C10 N2 -58.2(8)
C9 N3 C11 C12 79.4(8)
C8 N3 C11 C12 -157.3(7)
N3 C11 C12 C16 -164.7(7)
N3 C11 C12 C13 18.5(11)
C16 C12 C13 C14 -1.6(12)
C11 C12 C13 C14 175.3(8)
C15 N4 C14 C13 2.8(13)
Ru4 N4 C14 C13 -170.3(6)
C12 C13 C14 N4 0.9(13)
Ru6 O3 C15 N4 -165.3(7)
Ru6 O3 C15 C16 18.1(9)
C14 N4 C15 O3 178.2(7)
Ru4 N4 C15 O3 -9.0(11)
C14 N4 C15 C16 -5.3(12)
Ru4 N4 C15 C16 167.5(5)
Ru6 O4 C16 C12 159.6(7)
Ru6 O4 C16 C15 -22.4(8)
C13 C12 C16 O4 177.0(7)
C11 C12 C16 O4 0.0(12)
C13 C12 C16 C15 -0.9(11)
C11 C12 C16 C15 -178.0(7)
O3 C15 C16 O4 3.0(10)
N4 C15 C16 O4 -173.7(7)
O3 C15 C16 C12 -178.9(7)
N4 C15 C16 C12 4.4(12)
Ru3 O5 C17 N5 -172.4(6)
Ru3 O5 C17 C18 12.3(9)
C21 N5 C17 O5 -178.2(7)
Ru2 N5 C17 O5 -2.7(10)
C21 N5 C17 C18 -3.0(11)
Ru2 N5 C17 C18 172.4(6)
Ru3 O6 C18 C19 163.3(6)
Ru3 O6 C18 C17 -17.6(8)
O5 C17 C18 O6 3.7(11)
N5 C17 C18 O6 -171.6(7)
O5 C17 C18 C19 -177.2(7)
N5 C17 C18 C19 7.5(12)
O6 C18 C19 C20 173.1(7)
C17 C18 C19 C20 -5.9(12)
O6 C18 C19 C22 -0.4(12)
C17 C18 C19 C22 -179.4(7)
C18 C19 C20 C21 0.4(12)
C22 C19 C20 C21 173.5(8)
C17 N5 C21 C20 -2.7(11)
Ru2 N5 C21 C20 -178.2(6)
C19 C20 C21 N5 4.0(13)
C26 N6 C22 C19 77.4(9)
C23 N6 C22 C19 -165.4(7)
C18 C19 C22 N6 -171.7(7)
C20 C19 C22 N6 15.3(11)
C22 N6 C23 C24 -179.4(7)
C26 N6 C23 C24 -59.8(8)
C25 N7 C24 C23 -59.7(8)
C27 N7 C24 C23 -177.2(6)
N6 C23 C24 N7 61.9(8)
C24 N7 C25 C26 59.2(8)
C27 N7 C25 C26 177.0(6)
C22 N6 C26 C25 177.7(6)
C23 N6 C26 C25 59.7(8)
N7 C25 C26 N6 -61.8(8)
C24 N7 C27 C28 -166.9(6)
C25 N7 C27 C28 77.1(8)
N7 C27 C28 C29 18.7(12)
N7 C27 C28 C32 -165.0(7)
C32 C28 C29 C30 -2.7(12)
C27 C28 C29 C30 173.7(8)
C31 N8 C30 C29 -3.9(13)
Ru5 N8 C30 C29 -177.7(7)
C28 C29 C30 N8 5.0(15)
Ru4 O7 C31 N8 -165.6(5)
Ru4 O7 C31 C32 16.2(9)
C30 N8 C31 O7 -177.3(7)
Ru5 N8 C31 O7 -3.5(10)
C30 N8 C31 C32 0.8(11)
Ru5 N8 C31 C32 174.6(6)
Ru4 O8 C32 C28 164.8(6)
Ru4 O8 C32 C31 -16.1(8)
C29 C28 C32 O8 178.9(7)
C27 C28 C32 O8 2.2(12)
C29 C28 C32 C31 -0.1(11)
C27 C28 C32 C31 -176.8(7)
O7 C31 C32 O8 0.2(11)
N8 C31 C32 O8 -178.0(6)
O7 C31 C32 C28 179.3(7)
N8 C31 C32 C28 1.1(12)
Ru1 O9 C33 N9 -172.4(6)
Ru1 O9 C33 C34 7.3(9)
C37 N9 C33 O9 177.3(7)
Ru3 N9 C33 O9 -2.2(11)
C37 N9 C33 C34 -2.4(11)
Ru3 N9 C33 C34 178.1(5)
Ru1 O10 C34 C35 163.9(7)
Ru1 O10 C34 C33 -18.7(8)
O9 C33 C34 C35 -174.8(7)
N9 C33 C34 C35 4.9(12)
O9 C33 C34 O10 7.6(11)
N9 C33 C34 O10 -172.6(6)
O10 C34 C35 C36 172.5(7)
C33 C34 C35 C36 -4.8(12)
O10 C34 C35 C38 -3.6(12)
C33 C34 C35 C38 179.1(7)
C34 C35 C36 C37 2.4(12)
C38 C35 C36 C37 178.3(7)
C33 N9 C37 C36 0.0(12)
Ru3 N9 C37 C36 179.6(6)
C35 C36 C37 N9 0.0(12)
C39 N10 C38 C35 -168.2(7)
C42 N10 C38 C35 73.0(8)
C34 C35 C38 N10 -166.6(7)
C36 C35 C38 N10 17.5(11)
C38 N10 C39 C40 -177.7(6)
C42 N10 C39 C40 -57.2(8)
C43 N11 C40 C39 -179.9(6)
C41 N11 C40 C39 -56.6(8)
N10 C39 C40 N11 59.1(8)
C43 N11 C41 C42 177.9(6)
C40 N11 C41 C42 56.3(8)
C38 N10 C42 C41 175.2(6)
C39 N10 C42 C41 56.8(8)
N11 C41 C42 N10 -57.6(9)
C40 N11 C43 C44 -159.0(7)
C41 N11 C43 C44 79.8(9)
N11 C43 C44 C48 -165.9(7)
N11 C43 C44 C45 20.0(12)
C48 C44 C45 C46 1.1(12)
C43 C44 C45 C46 175.3(8)
C44 C45 C46 N12 -1.5(13)
C47 N12 C46 C45 5.0(12)
Ru6 N12 C46 C45 -172.0(6)
Ru5 O11 C47 N12 -172.7(6)
Ru5 O11 C47 C48 11.9(9)
C46 N12 C47 O11 176.6(7)
Ru6 N12 C47 O11 -6.3(10)
C46 N12 C47 C48 -8.1(11)
Ru6 N12 C47 C48 169.0(6)
Ru5 O12 C48 C44 163.4(7)
Ru5 O12 C48 C47 -17.7(8)
C45 C44 C48 O12 174.7(7)
C43 C44 C48 O12 0.1(12)
C45 C44 C48 C47 -4.2(12)
C43 C44 C48 C47 -178.8(7)
O11 C47 C48 O12 4.3(11)
N12 C47 C48 O12 -171.0(7)
O11 C47 C48 C44 -176.7(7)
N12 C47 C48 C44 7.9(12)
O10 Ru1 C49 C50 -31.2(7)
O9 Ru1 C49 C50 171.2(4)
C51 Ru1 C49 C50 28.8(5)
N1 Ru1 C49 C50 -107.2(5)
C53 Ru1 C49 C50 102.3(6)
C52 Ru1 C49 C50 65.2(5)
C54 Ru1 C49 C50 131.7(7)
O10 Ru1 C49 C54 -162.9(4)
O9 Ru1 C49 C54 39.5(6)
C51 Ru1 C49 C54 -102.9(5)
N1 Ru1 C49 C54 121.1(5)
C53 Ru1 C49 C54 -29.3(5)
C52 Ru1 C49 C54 -66.4(5)
C50 Ru1 C49 C54 -131.7(7)
O10 Ru1 C49 C55 83.9(9)
O9 Ru1 C49 C55 -73.7(9)
C51 Ru1 C49 C55 144.0(9)
N1 Ru1 C49 C55 7.9(8)
C53 Ru1 C49 C55 -142.5(9)
C52 Ru1 C49 C55 -179.6(9)
C50 Ru1 C49 C55 115.1(11)
C54 Ru1 C49 C55 -113.2(10)
C54 C49 C50 C51 2.6(12)
C55 C49 C50 C51 -176.2(7)
Ru1 C49 C50 C51 -50.9(7)
C54 C49 C50 Ru1 53.5(6)
C55 C49 C50 Ru1 -125.2(7)
O10 Ru1 C50 C49 160.4(5)
O9 Ru1 C50 C49 -46(2)
C51 Ru1 C50 C49 -133.8(8)
N1 Ru1 C50 C49 74.8(5)
C53 Ru1 C50 C49 -67.5(5)
C52 Ru1 C50 C49 -105.2(6)
C54 Ru1 C50 C49 -30.0(5)
O10 Ru1 C50 C51 -65.8(5)
O9 Ru1 C50 C51 87(2)
N1 Ru1 C50 C51 -151.5(5)
C53 Ru1 C50 C51 66.3(5)
C52 Ru1 C50 C51 28.6(5)
C54 Ru1 C50 C51 103.7(6)
C49 Ru1 C50 C51 133.8(8)
C49 C50 C51 C52 -3.6(12)
Ru1 C50 C51 C52 -55.9(7)
C49 C50 C51 Ru1 52.3(7)
O10 Ru1 C51 C52 -107.5(5)
O9 Ru1 C51 C52 -34.1(7)
N1 Ru1 C51 C52 171.6(5)
C53 Ru1 C51 C52 29.9(5)
C50 Ru1 C51 C52 132.8(8)
C54 Ru1 C51 C52 66.9(6)
C49 Ru1 C51 C52 104.8(6)
O10 Ru1 C51 C50 119.7(5)
O9 Ru1 C51 C50 -166.8(4)
N1 Ru1 C51 C50 38.8(6)
C53 Ru1 C51 C50 -102.9(5)
C52 Ru1 C51 C50 -132.8(8)
C54 Ru1 C51 C50 -65.9(5)
C49 Ru1 C51 C50 -28.0(5)
C50 C51 C52 C53 2.5(12)
Ru1 C51 C52 C53 -53.4(7)
C50 C51 C52 Ru1 55.9(7)
O10 Ru1 C52 C51 75.8(5)
O9 Ru1 C52 C51 158.1(5)
N1 Ru1 C52 C51 -29.8(16)
C53 Ru1 C52 C51 -131.6(8)
C50 Ru1 C52 C51 -29.4(5)
C54 Ru1 C52 C51 -103.3(6)
C49 Ru1 C52 C51 -65.7(5)
O10 Ru1 C52 C53 -152.6(5)
O9 Ru1 C52 C53 -70.4(6)
C51 Ru1 C52 C53 131.6(8)
N1 Ru1 C52 C53 101.8(14)
C50 Ru1 C52 C53 102.1(6)
C54 Ru1 C52 C53 28.2(5)
C49 Ru1 C52 C53 65.9(6)
C51 C52 C53 C54 -0.4(13)
Ru1 C52 C53 C54 -53.3(7)
C51 C52 C53 Ru1 52.9(7)
O10 Ru1 C53 C52 38.1(7)
O9 Ru1 C53 C52 115.6(5)
C51 Ru1 C53 C52 -29.4(5)
N1 Ru1 C53 C52 -158.8(5)
C50 Ru1 C53 C52 -67.4(5)
C54 Ru1 C53 C52 -134.1(8)
C49 Ru1 C53 C52 -104.3(6)
O10 Ru1 C53 C54 172.2(4)
O9 Ru1 C53 C54 -110.3(5)
C51 Ru1 C53 C54 104.7(6)
N1 Ru1 C53 C54 -24.8(8)
C52 Ru1 C53 C54 134.1(8)
C50 Ru1 C53 C54 66.7(5)
C49 Ru1 C53 C54 29.7(5)
C52 C53 C54 C49 -0.5(12)
Ru1 C53 C54 C49 -53.5(6)
C52 C53 C54 Ru1 53.0(7)
C50 C49 C54 C53 -0.6(11)
C55 C49 C54 C53 178.2(7)
Ru1 C49 C54 C53 53.1(6)
C50 C49 C54 Ru1 -53.7(7)
C55 C49 C54 Ru1 125.1(7)
O10 Ru1 C54 C53 -32.7(17)
O9 Ru1 C54 C53 74.8(5)
C51 Ru1 C54 C53 -65.0(5)
N1 Ru1 C54 C53 164.6(5)
C52 Ru1 C54 C53 -28.3(5)
C50 Ru1 C54 C53 -102.8(6)
C49 Ru1 C54 C53 -132.0(7)
O10 Ru1 C54 C49 99.3(15)
O9 Ru1 C54 C49 -153.2(4)
C51 Ru1 C54 C49 67.0(5)
N1 Ru1 C54 C49 -63.4(5)
C53 Ru1 C54 C49 132.0(7)
C52 Ru1 C54 C49 103.7(5)
C50 Ru1 C54 C49 29.2(5)
O2 Ru2 C56 C57 -109.9(5)
O1 Ru2 C56 C57 -36.0(7)
N5 Ru2 C56 C57 171.2(4)
C58 Ru2 C56 C57 27.0(5)
C60 Ru2 C56 C57 100.3(6)
C61 Ru2 C56 C57 128.8(8)
C59 Ru2 C56 C57 64.1(5)
O2 Ru2 C56 C61 121.4(5)
O1 Ru2 C56 C61 -164.8(4)
N5 Ru2 C56 C61 42.4(6)
C58 Ru2 C56 C61 -101.8(5)
C60 Ru2 C56 C61 -28.4(5)
C57 Ru2 C56 C61 -128.8(8)
C59 Ru2 C56 C61 -64.7(5)
O2 Ru2 C56 C62 5.7(7)
O1 Ru2 C56 C62 79.5(8)
N5 Ru2 C56 C62 -73.3(8)
C58 Ru2 C56 C62 142.5(8)
C60 Ru2 C56 C62 -144.1(8)
C57 Ru2 C56 C62 115.5(10)
C61 Ru2 C56 C62 -115.7(9)
C59 Ru2 C56 C62 179.6(8)
C61 C56 C57 C58 4.2(12)
C62 C56 C57 C58 -171.5(8)
Ru2 C56 C57 C58 -50.7(7)
C61 C56 C57 Ru2 54.9(6)
C62 C56 C57 Ru2 -120.7(8)
O2 Ru2 C57 C58 -150.2(5)
O1 Ru2 C57 C58 -67.0(5)
N5 Ru2 C57 C58 108.1(12)
C60 Ru2 C57 C58 66.3(6)
C61 Ru2 C57 C58 104.2(6)
C56 Ru2 C57 C58 136.1(8)
C59 Ru2 C57 C58 30.1(5)
O2 Ru2 C57 C56 73.7(5)
O1 Ru2 C57 C56 156.9(5)
N5 Ru2 C57 C56 -28.1(14)
C58 Ru2 C57 C56 -136.1(8)
C60 Ru2 C57 C56 -69.8(5)
C61 Ru2 C57 C56 -31.9(5)
C59 Ru2 C57 C56 -106.0(6)
C56 C57 C58 C59 -5.4(12)
Ru2 C57 C58 C59 -56.6(7)
C56 C57 C58 Ru2 51.3(7)
O2 Ru2 C58 C57 41.5(7)
O1 Ru2 C58 C57 118.1(5)
N5 Ru2 C58 C57 -155.5(5)
C60 Ru2 C58 C57 -103.3(6)
C61 Ru2 C58 C57 -65.7(5)
C56 Ru2 C58 C57 -27.1(5)
C59 Ru2 C58 C57 -131.0(8)
O2 Ru2 C58 C59 172.5(5)
O1 Ru2 C58 C59 -110.9(6)
N5 Ru2 C58 C59 -24.5(9)
C60 Ru2 C58 C59 27.7(6)
C57 Ru2 C58 C59 131.0(8)
C61 Ru2 C58 C59 65.3(6)
C56 Ru2 C58 C59 103.9(6)
C57 C58 C59 C60 5.7(13)
Ru2 C58 C59 C60 -50.4(8)
C57 C58 C59 Ru2 56.2(7)
O2 Ru2 C59 C60 102.6(16)
O1 Ru2 C59 C60 -152.6(6)
N5 Ru2 C59 C60 -60.5(7)
C58 Ru2 C59 C60 134.2(9)
C57 Ru2 C59 C60 104.3(7)
C61 Ru2 C59 C60 29.7(6)
C56 Ru2 C59 C60 67.6(6)
O2 Ru2 C59 C58 -31.6(19)
O1 Ru2 C59 C58 73.2(6)
N5 Ru2 C59 C58 165.2(5)
C60 Ru2 C59 C58 -134.2(9)
C57 Ru2 C59 C58 -29.9(5)
C61 Ru2 C59 C58 -104.5(6)
C56 Ru2 C59 C58 -66.7(6)
C58 C59 C60 C61 -5.3(14)
Ru2 C59 C60 C61 -55.5(8)
C58 C59 C60 Ru2 50.2(8)
O2 Ru2 C60 C59 -162.2(5)
O1 Ru2 C60 C59 38.7(8)
N5 Ru2 C60 C59 124.2(6)
C58 Ru2 C60 C59 -28.4(6)
C57 Ru2 C60 C59 -65.5(6)
C61 Ru2 C60 C59 -132.3(9)
C56 Ru2 C60 C59 -103.4(7)
O2 Ru2 C60 C61 -29.9(8)
O1 Ru2 C60 C61 171.0(4)
N5 Ru2 C60 C61 -103.5(5)
C58 Ru2 C60 C61 103.9(6)
C57 Ru2 C60 C61 66.7(5)
C56 Ru2 C60 C61 28.8(5)
C59 Ru2 C60 C61 132.3(9)
C59 C60 C61 C56 4.4(13)
Ru2 C60 C61 C56 -51.7(7)
C59 C60 C61 Ru2 56.1(8)
C57 C56 C61 C60 -3.6(12)
C62 C56 C61 C60 172.0(8)
Ru2 C56 C61 C60 51.3(7)
C57 C56 C61 Ru2 -54.9(6)
C62 C56 C61 Ru2 120.7(8)
O2 Ru2 C61 C60 162.0(5)
O1 Ru2 C61 C60 -42.3(18)
N5 Ru2 C61 C60 78.3(6)
C58 Ru2 C61 C60 -65.8(6)
C57 Ru2 C61 C60 -102.7(6)
C56 Ru2 C61 C60 -133.8(8)
C59 Ru2 C61 C60 -28.7(6)
O2 Ru2 C61 C56 -64.2(5)
O1 Ru2 C61 C56 91.5(17)
N5 Ru2 C61 C56 -147.9(5)
C58 Ru2 C61 C56 68.1(5)
C60 Ru2 C61 C56 133.8(8)
C57 Ru2 C61 C56 31.1(5)
C59 Ru2 C61 C56 105.1(5)
O6 Ru3 C63 C68 52.8(7)
O5 Ru3 C63 C68 131.0(7)
C67 Ru3 C63 C68 -30.5(6)
C65 Ru3 C63 C68 -101.6(7)
C66 Ru3 C63 C68 -65.6(7)
C64 Ru3 C63 C68 -130.1(9)
N9 Ru3 C63 C68 -142.3(8)
O6 Ru3 C63 C64 -177.1(5)
O5 Ru3 C63 C64 -98.9(5)
C67 Ru3 C63 C64 99.6(6)
C65 Ru3 C63 C64 28.5(5)
C68 Ru3 C63 C64 130.1(9)
C66 Ru3 C63 C64 64.5(6)
N9 Ru3 C63 C64 -12.2(11)
O6 Ru3 C63 C69 -63.3(14)
O5 Ru3 C63 C69 14.9(13)
C67 Ru3 C63 C69 -146.7(15)
C65 Ru3 C63 C69 142.3(15)
C68 Ru3 C63 C69 -116.1(17)
C66 Ru3 C63 C69 178.3(14)
C64 Ru3 C63 C69 113.8(16)
N9 Ru3 C63 C69 101.6(14)
C68 C63 C64 C65 0.8(13)
C69 C63 C64 C65 -176.3(9)
Ru3 C63 C64 C65 -53.5(8)
C68 C63 C64 Ru3 54.3(8)
C69 C63 C64 Ru3 -122.8(9)
O6 Ru3 C64 C65 138.5(8)
O5 Ru3 C64 C65 -144.3(6)
C67 Ru3 C64 C65 62.7(7)
C68 Ru3 C64 C65 101.8(7)
C66 Ru3 C64 C65 26.5(6)
N9 Ru3 C64 C65 -53.8(6)
C63 Ru3 C64 C65 131.6(8)
O6 Ru3 C64 C63 6.9(11)
O5 Ru3 C64 C63 84.1(6)
C67 Ru3 C64 C63 -68.9(6)
C65 Ru3 C64 C63 -131.6(8)
C68 Ru3 C64 C63 -29.9(6)
C66 Ru3 C64 C63 -105.1(6)
N9 Ru3 C64 C63 174.6(5)
C63 C64 C65 C66 0.8(14)
Ru3 C64 C65 C66 -52.6(9)
C63 C64 C65 Ru3 53.4(7)
O6 Ru3 C65 C64 -143.7(7)
O5 Ru3 C65 C64 45.0(7)
C67 Ru3 C65 C64 -106.0(7)
C68 Ru3 C65 C64 -67.9(6)
C66 Ru3 C65 C64 -137.0(10)
N9 Ru3 C65 C64 134.3(6)
C63 Ru3 C65 C64 -30.7(6)
O6 Ru3 C65 C66 -6.7(11)
O5 Ru3 C65 C66 -178.0(6)
C67 Ru3 C65 C66 31.0(6)
C68 Ru3 C65 C66 69.1(7)
C64 Ru3 C65 C66 137.0(10)
N9 Ru3 C65 C66 -88.7(6)
C63 Ru3 C65 C66 106.3(7)
C64 C65 C66 C67 -2.4(14)
Ru3 C65 C66 C67 -55.3(8)
C64 C65 C66 Ru3 52.9(9)
O6 Ru3 C66 C67 -55.0(7)
O5 Ru3 C66 C67 133.6(11)
C65 Ru3 C66 C67 128.2(10)
C68 Ru3 C66 C67 27.8(7)
C64 Ru3 C66 C67 102.2(7)
N9 Ru3 C66 C67 -138.5(7)
C63 Ru3 C66 C67 64.0(7)
O6 Ru3 C66 C65 176.9(5)
O5 Ru3 C66 C65 5.4(15)
C67 Ru3 C66 C65 -128.2(10)
C68 Ru3 C66 C65 -100.4(7)
C64 Ru3 C66 C65 -25.9(6)
N9 Ru3 C66 C65 93.3(6)
C63 Ru3 C66 C65 -64.1(7)
C65 C66 C67 C68 2.5(15)
Ru3 C66 C67 C68 -52.9(10)
C65 C66 C67 Ru3 55.5(8)
O6 Ru3 C67 C66 133.8(6)
O5 Ru3 C67 C66 -150.7(6)
C65 Ru3 C67 C66 -31.6(6)
C68 Ru3 C67 C66 -136.0(10)
C64 Ru3 C67 C66 -67.1(7)
N9 Ru3 C67 C66 48.8(7)
C63 Ru3 C67 C66 -106.7(7)
O6 Ru3 C67 C68 -90.1(7)
O5 Ru3 C67 C68 -14.7(11)
C65 Ru3 C67 C68 104.4(7)
C66 Ru3 C67 C68 136.0(10)
C64 Ru3 C67 C68 69.0(7)
N9 Ru3 C67 C68 -175.2(6)
C63 Ru3 C67 C68 29.4(6)
C64 C63 C68 C67 -0.7(14)
C69 C63 C68 C67 176.4(9)
Ru3 C63 C68 C67 53.4(8)
C64 C63 C68 Ru3 -54.1(7)
C69 C63 C68 Ru3 122.9(9)
C66 C67 C68 C63 -1.0(16)
Ru3 C67 C68 C63 -54.7(8)
C66 C67 C68 Ru3 53.6(10)
O6 Ru3 C68 C63 -135.8(7)
O5 Ru3 C68 C63 -56.1(7)
C67 Ru3 C68 C63 131.2(10)
C65 Ru3 C68 C63 67.7(7)
C66 Ru3 C68 C63 105.0(7)
C64 Ru3 C68 C63 31.5(6)
N9 Ru3 C68 C63 142.0(8)
O6 Ru3 C68 C67 93.0(7)
O5 Ru3 C68 C67 172.7(6)
C65 Ru3 C68 C67 -63.5(7)
C66 Ru3 C68 C67 -26.2(6)
C64 Ru3 C68 C67 -99.7(7)
N9 Ru3 C68 C67 10.8(12)
C63 Ru3 C68 C67 -131.2(10)
O7 Ru4 C70 C75 -103.0(6)
O8 Ru4 C70 C75 179.5(5)
C72 Ru4 C70 C75 102.9(6)
N4 Ru4 C70 C75 -18.6(10)
C74 Ru4 C70 C75 29.3(6)
C71 Ru4 C70 C75 130.4(9)
C73 Ru4 C70 C75 66.4(6)
O7 Ru4 C70 C71 126.6(6)
O8 Ru4 C70 C71 49.1(7)
C72 Ru4 C70 C71 -27.5(6)
N4 Ru4 C70 C71 -149.0(6)
C75 Ru4 C70 C71 -130.4(9)
C74 Ru4 C70 C71 -101.2(6)
C73 Ru4 C70 C71 -64.1(6)
O7 Ru4 C70 C76 14.6(9)
O8 Ru4 C70 C76 -63.0(10)
C72 Ru4 C70 C76 -139.6(10)
N4 Ru4 C70 C76 98.9(9)
C75 Ru4 C70 C76 117.5(12)
C74 Ru4 C70 C76 146.8(10)
C71 Ru4 C70 C76 -112.0(11)
C73 Ru4 C70 C76 -176.1(9)
C75 C70 C71 C72 -1.6(13)
C76 C70 C71 C72 174.1(8)
Ru4 C70 C71 C72 51.9(8)
C75 C70 C71 Ru4 -53.4(7)
C76 C70 C71 Ru4 122.2(8)
O7 Ru4 C71 C72 164.8(6)
O8 Ru4 C71 C72 83.2(6)
N4 Ru4 C71 C72 -9.2(14)
C75 Ru4 C71 C72 -105.2(7)
C74 Ru4 C71 C72 -67.5(6)
C73 Ru4 C71 C72 -29.4(6)
C70 Ru4 C71 C72 -135.0(9)
O7 Ru4 C71 C70 -60.2(6)
O8 Ru4 C71 C70 -141.9(5)
C72 Ru4 C71 C70 135.0(9)
N4 Ru4 C71 C70 125.8(10)
C75 Ru4 C71 C70 29.8(5)
C74 Ru4 C71 C70 67.5(6)
C73 Ru4 C71 C70 105.6(6)
C70 C71 C72 C73 3.6(14)
Ru4 C71 C72 C73 56.3(8)
C70 C71 C72 Ru4 -52.7(8)
O7 Ru4 C72 C73 -158.8(5)
O8 Ru4 C72 C73 128.1(6)
N4 Ru4 C72 C73 44.8(7)
C75 Ru4 C72 C73 -67.4(6)
C74 Ru4 C72 C73 -30.4(6)
C71 Ru4 C72 C73 -131.7(9)
C70 Ru4 C72 C73 -103.9(6)
O7 Ru4 C72 C71 -27.1(10)
O8 Ru4 C72 C71 -100.2(6)
N4 Ru4 C72 C71 176.5(5)
C75 Ru4 C72 C71 64.3(6)
C74 Ru4 C72 C71 101.4(7)
C73 Ru4 C72 C71 131.7(9)
C70 Ru4 C72 C71 27.8(6)
C71 C72 C73 C74 -2.7(13)
Ru4 C72 C73 C74 53.2(7)
C71 C72 C73 Ru4 -55.9(8)
O7 Ru4 C73 C72 121.5(13)
O8 Ru4 C73 C72 -59.2(6)
N4 Ru4 C73 C72 -144.0(6)
C75 Ru4 C73 C72 102.6(7)
C74 Ru4 C73 C72 130.9(9)
C71 Ru4 C73 C72 29.6(6)
C70 Ru4 C73 C72 66.4(6)
O7 Ru4 C73 C74 -9.4(17)
O8 Ru4 C73 C74 169.9(5)
C72 Ru4 C73 C74 -130.9(9)
N4 Ru4 C73 C74 85.1(5)
C75 Ru4 C73 C74 -28.3(5)
C71 Ru4 C73 C74 -101.3(6)
C70 Ru4 C73 C74 -64.5(6)
C72 C73 C74 C75 0.0(13)
Ru4 C73 C74 C75 53.1(8)
C72 C73 C74 Ru4 -53.0(7)
O7 Ru4 C74 C75 43.4(6)
O8 Ru4 C74 C75 -153.1(5)
C72 Ru4 C74 C75 -104.1(6)
N4 Ru4 C74 C75 129.3(5)
C71 Ru4 C74 C75 -66.6(6)
C73 Ru4 C74 C75 -133.8(8)
C70 Ru4 C74 C75 -28.6(5)
O7 Ru4 C74 C73 177.3(5)
O8 Ru4 C74 C73 -19.2(9)
C72 Ru4 C74 C73 29.7(6)
N4 Ru4 C74 C73 -96.9(6)
C75 Ru4 C74 C73 133.8(8)
C71 Ru4 C74 C73 67.3(6)
C70 Ru4 C74 C73 105.2(6)
C71 C70 C75 C74 -1.1(13)
C76 C70 C75 C74 -176.6(8)
Ru4 C70 C75 C74 -54.4(8)
C71 C70 C75 Ru4 53.3(7)
C76 C70 C75 Ru4 -122.1(8)
C73 C74 C75 C70 1.9(13)
Ru4 C74 C75 C70 55.3(8)
C73 C74 C75 Ru4 -53.4(8)
O7 Ru4 C75 C70 80.2(6)
O8 Ru4 C75 C70 -1.3(13)
C72 Ru4 C75 C70 -67.2(6)
N4 Ru4 C75 C70 169.9(5)
C74 Ru4 C75 C70 -132.6(9)
C71 Ru4 C75 C70 -30.6(6)
C73 Ru4 C75 C70 -104.1(7)
O7 Ru4 C75 C74 -147.2(5)
O8 Ru4 C75 C74 131.3(9)
C72 Ru4 C75 C74 65.4(6)
N4 Ru4 C75 C74 -57.6(6)
C71 Ru4 C75 C74 102.0(6)
C73 Ru4 C75 C74 28.5(5)
C70 Ru4 C75 C74 132.6(9)
O11 Ru5 C77 C82 119.9(13)
O12 Ru5 C77 C82 -61.0(7)
C78 Ru5 C77 C82 127.4(9)
N8 Ru5 C77 C82 -144.0(7)
C81 Ru5 C77 C82 26.6(7)
C80 Ru5 C77 C82 59.8(7)
C79 Ru5 C77 C82 97.7(7)
O11 Ru5 C77 C83 -126.8(13)
O12 Ru5 C77 C83 52.2(14)
C78 Ru5 C77 C83 -119.3(16)
C82 Ru5 C77 C83 113.2(16)
N8 Ru5 C77 C83 -30.7(13)
C81 Ru5 C77 C83 139.8(15)
C80 Ru5 C77 C83 173.0(14)
C79 Ru5 C77 C83 -149.1(14)
O11 Ru5 C77 C78 -7.5(16)
O12 Ru5 C77 C78 171.5(4)
C82 Ru5 C77 C78 -127.4(9)
N8 Ru5 C77 C78 88.6(5)
C81 Ru5 C77 C78 -100.9(6)
C80 Ru5 C77 C78 -67.7(6)
C79 Ru5 C77 C78 -29.8(5)
C82 C77 C78 C79 1.8(12)
C83 C77 C78 C79 174.2(10)
Ru5 C77 C78 C79 55.7(7)
C82 C77 C78 Ru5 -53.9(8)
C83 C77 C78 Ru5 118.5(11)
O11 Ru5 C78 C79 46.0(6)
O12 Ru5 C78 C79 -151.5(6)
C82 Ru5 C78 C79 -100.0(7)
N8 Ru5 C78 C79 134.6(5)
C77 Ru5 C78 C79 -131.5(8)
C81 Ru5 C78 C79 -63.8(6)
C80 Ru5 C78 C79 -31.1(6)
O11 Ru5 C78 C77 177.5(5)
O12 Ru5 C78 C77 -20.0(10)
C82 Ru5 C78 C77 31.5(6)
N8 Ru5 C78 C77 -93.9(6)
C81 Ru5 C78 C77 67.7(6)
C80 Ru5 C78 C77 100.3(6)
C79 Ru5 C78 C77 131.5(8)
C77 C78 C79 C80 0.7(12)
Ru5 C78 C79 C80 55.0(7)
C77 C78 C79 Ru5 -54.3(7)
O11 Ru5 C79 C80 89.9(6)
O12 Ru5 C79 C80 22.0(11)
C78 Ru5 C79 C80 -128.1(9)
C82 Ru5 C79 C80 -57.7(7)
N8 Ru5 C79 C80 178.0(6)
C77 Ru5 C79 C80 -96.3(7)
C81 Ru5 C79 C80 -22.8(7)
O11 Ru5 C79 C78 -141.9(5)
O12 Ru5 C79 C78 150.1(7)
C82 Ru5 C79 C78 70.4(6)
N8 Ru5 C79 C78 -53.9(6)
C77 Ru5 C79 C78 31.8(6)
C81 Ru5 C79 C78 105.3(7)
C80 Ru5 C79 C78 128.1(9)
C78 C79 C80 C81 -3.7(15)
Ru5 C79 C80 C81 49.4(11)
C78 C79 C80 Ru5 -53.1(7)
O11 Ru5 C80 C81 128.7(8)
O12 Ru5 C80 C81 48.9(9)
C78 Ru5 C80 C81 -107.9(9)
C82 Ru5 C80 C81 -29.0(8)
N8 Ru5 C80 C81 -144.9(9)
C77 Ru5 C80 C81 -65.7(8)
C79 Ru5 C80 C81 -140.5(11)
O11 Ru5 C80 C79 -90.8(6)
O12 Ru5 C80 C79 -170.6(5)
C78 Ru5 C80 C79 32.6(6)
C82 Ru5 C80 C79 111.5(7)
N8 Ru5 C80 C79 -4.4(13)
C77 Ru5 C80 C79 74.8(7)
C81 Ru5 C80 C79 140.5(11)
C79 C80 C81 C82 3.8(19)
Ru5 C80 C81 C82 52.7(11)
C79 C80 C81 Ru5 -48.9(10)
O11 Ru5 C81 C80 -56.9(8)
O12 Ru5 C81 C80 -139.8(7)
C78 Ru5 C81 C80 63.2(8)
C82 Ru5 C81 C80 133.0(12)
N8 Ru5 C81 C80 134.8(11)
C77 Ru5 C81 C80 105.2(8)
C79 Ru5 C81 C80 25.0(7)
O11 Ru5 C81 C82 170.0(7)
O12 Ru5 C81 C82 87.2(8)
C78 Ru5 C81 C82 -69.8(8)
N8 Ru5 C81 C82 1.8(17)
C77 Ru5 C81 C82 -27.8(7)
C80 Ru5 C81 C82 -133.0(12)
C79 Ru5 C81 C82 -108.1(9)
C80 C81 C82 C77 0(2)
Ru5 C81 C82 C77 54.1(11)
C80 C81 C82 Ru5 -54.6(11)
C83 C77 C82 C81 -175.0(12)
C78 C77 C82 C81 -2.1(16)
Ru5 C77 C82 C81 -55.0(11)
C83 C77 C82 Ru5 -120.0(10)
C78 C77 C82 Ru5 52.9(7)
O11 Ru5 C82 C81 -17.2(12)
O12 Ru5 C82 C81 -96.5(8)
C78 Ru5 C82 C81 101.2(8)
N8 Ru5 C82 C81 -179.3(7)
C77 Ru5 C82 C81 135.6(11)
C80 Ru5 C82 C81 27.1(7)
C79 Ru5 C82 C81 62.1(8)
O11 Ru5 C82 C77 -152.9(6)
O12 Ru5 C82 C77 127.9(7)
C78 Ru5 C82 C77 -34.4(6)
N8 Ru5 C82 C77 45.1(8)
C81 Ru5 C82 C77 -135.6(11)
C80 Ru5 C82 C77 -108.6(7)
C79 Ru5 C82 C77 -73.6(7)
O4 Ru6 C84 C89 158.5(6)
O3 Ru6 C84 C89 -132.9(6)
C86 Ru6 C84 C89 102.2(7)
N12 Ru6 C84 C89 -47.0(7)
C85 Ru6 C84 C89 130.5(10)
C87 Ru6 C84 C89 63.5(7)
C88 Ru6 C84 C89 25.9(6)
O4 Ru6 C84 C85 28.0(10)
O3 Ru6 C84 C85 96.6(7)
C86 Ru6 C84 C85 -28.3(6)
C89 Ru6 C84 C85 -130.5(10)
N12 Ru6 C84 C85 -177.5(6)
C87 Ru6 C84 C85 -67.0(7)
C88 Ru6 C84 C85 -104.5(7)
O4 Ru6 C84 C90 -95.5(12)
O3 Ru6 C84 C90 -26.9(12)
C86 Ru6 C84 C90 -151.8(13)
C89 Ru6 C84 C90 106.0(14)
N12 Ru6 C84 C90 59.0(13)
C85 Ru6 C84 C90 -123.5(15)
C87 Ru6 C84 C90 169.5(12)
C88 Ru6 C84 C90 131.9(13)
C89 C84 C85 C86 -3.1(14)
C90 C84 C85 C86 168.8(11)
Ru6 C84 C85 C86 52.2(8)
C89 C84 C85 Ru6 -55.2(8)
C90 C84 C85 Ru6 116.7(11)
O4 Ru6 C85 C86 61.1(7)
O3 Ru6 C85 C86 141.0(6)
C89 Ru6 C85 C86 -103.7(7)
N12 Ru6 C85 C86 -127.0(10)
C84 Ru6 C85 C86 -133.6(10)
C87 Ru6 C85 C86 -31.1(6)
C88 Ru6 C85 C86 -67.8(7)
O4 Ru6 C85 C84 -165.3(6)
O3 Ru6 C85 C84 -85.4(7)
C86 Ru6 C85 C84 133.6(10)
C89 Ru6 C85 C84 30.0(6)
N12 Ru6 C85 C84 6.6(15)
C87 Ru6 C85 C84 102.6(7)
C88 Ru6 C85 C84 65.9(7)
C84 C85 C86 C87 3.4(13)
Ru6 C85 C86 C87 55.7(7)
C84 C85 C86 Ru6 -52.3(8)
O4 Ru6 C86 C85 -127.4(6)
O3 Ru6 C86 C85 -48.0(7)
C89 Ru6 C86 C85 65.3(7)
N12 Ru6 C86 C85 149.6(7)
C84 Ru6 C86 C85 28.5(7)
C87 Ru6 C86 C85 130.5(9)
C88 Ru6 C86 C85 103.1(7)
O4 Ru6 C86 C87 102.2(6)
O3 Ru6 C86 C87 -178.5(5)
C89 Ru6 C86 C87 -65.1(6)
N12 Ru6 C86 C87 19.1(10)
C84 Ru6 C86 C87 -102.0(7)
C85 Ru6 C86 C87 -130.5(9)
C88 Ru6 C86 C87 -27.4(6)
C85 C86 C87 C88 -3.7(14)
Ru6 C86 C87 C88 52.4(8)
C85 C86 C87 Ru6 -56.1(8)
O4 Ru6 C87 C88 141.8(6)
O3 Ru6 C87 C88 -131.0(9)
C86 Ru6 C87 C88 -135.1(9)
C89 Ru6 C87 C88 -31.9(6)
N12 Ru6 C87 C88 55.0(7)
C84 Ru6 C87 C88 -68.1(7)
C85 Ru6 C87 C88 -105.3(7)
O4 Ru6 C87 C86 -83.1(6)
O3 Ru6 C87 C86 4.1(13)
C89 Ru6 C87 C86 103.1(7)
N12 Ru6 C87 C86 -169.9(5)
C84 Ru6 C87 C86 67.0(6)
C85 Ru6 C87 C86 29.8(6)
C88 Ru6 C87 C86 135.1(9)
C86 C87 C88 C89 3.3(13)
Ru6 C87 C88 C89 54.5(7)
C86 C87 C88 Ru6 -51.1(8)
O4 Ru6 C88 C89 -178.2(5)
O3 Ru6 C88 C89 22.9(11)
C86 Ru6 C88 C89 -99.0(7)
N12 Ru6 C88 C89 102.0(6)
C84 Ru6 C88 C89 -25.7(6)
C85 Ru6 C88 C89 -62.4(6)
C87 Ru6 C88 C89 -127.3(10)
O4 Ru6 C88 C87 -50.9(7)
O3 Ru6 C88 C87 150.2(6)
C86 Ru6 C88 C87 28.2(6)
C89 Ru6 C88 C87 127.3(10)
N12 Ru6 C88 C87 -130.7(6)
C84 Ru6 C88 C87 101.5(7)
C85 Ru6 C88 C87 64.9(6)
C85 C84 C89 C88 3.1(15)
C90 C84 C89 C88 -170.0(10)
Ru6 C84 C89 C88 -52.3(9)
C85 C84 C89 Ru6 55.4(8)
C90 C84 C89 Ru6 -117.6(9)
C87 C88 C89 C84 -3.2(15)
Ru6 C88 C89 C84 51.6(9)
C87 C88 C89 Ru6 -54.8(7)
O4 Ru6 C89 C84 -132.0(12)
O3 Ru6 C89 C84 54.0(7)
C86 Ru6 C89 C84 -67.1(7)
N12 Ru6 C89 C84 142.5(6)
C85 Ru6 C89 C84 -30.3(6)
C87 Ru6 C89 C84 -105.7(7)
C88 Ru6 C89 C84 -137.9(10)
O4 Ru6 C89 C88 5.9(17)
O3 Ru6 C89 C88 -168.0(6)
C86 Ru6 C89 C88 70.8(7)
N12 Ru6 C89 C88 -79.6(6)
C84 Ru6 C89 C88 137.9(10)
C85 Ru6 C89 C88 107.6(7)
C87 Ru6 C89 C88 32.2(6)
